data_4104804
loop_
_publ_author_name
'Hidefumi Nikawa'
'Tomoya Yamada'
'Baopeng Cao'
'Naomi Mizorogi'
'Zdenek Slanina'
'Takahiro Tsuchiya'
'Takeshi Akasaka'
'Kenji Yoza'
'Shigeru Nagase'

_publ_contact_author_address
;Aspect of Creation of New Materials
Center for Tsukuba Advanced Research Alliance
University of Tsukuba Tsukuba
Ibaraki 305-8577, Japan
;
_publ_contact_author_email akasaka@tara.tsukuba.ac.jp
_publ_contact_author_fax +81-298-53-6409
_publ_contact_author_name 'Takeshi AKASAKA'
_publ_contact_author_phone +81-298-53-6409
_publ_section_title
;
 Missing Metallofullerene with C80 Cage
;
_journal_name_full 'Journal of the American Chemical Society'
_journal_page_first 10950
_journal_page_last 10954
_journal_paper_doi 10.1021/ja900972r
_journal_volume 131
_journal_year 2009
_chemical_formula_moiety 'La C86 H3, 1.5(C7H8)'
_chemical_formula_sum 'C96.5 H15 Cl2 La'
_chemical_formula_weight 1383.90
_chemical_name_common La@C80C6H3Cl2
_chemical_name_systematic La@C80C6H3Cl2
_space_group_IT_number 14
_symmetry_cell_setting monoclinic
_symmetry_Int_Tables_number 14
_symmetry_space_group_name_Hall '-P 2ybc'
_symmetry_space_group_name_H-M 'P 1 21/c 1'
_atom_sites_solution_hydrogens geom
_atom_sites_solution_primary direct
_atom_sites_solution_secondary difmap
_audit_creation_method SHELXL-97
_cell_angle_alpha 90.00
_cell_angle_beta 105.548(2)
_cell_angle_gamma 90.00
_cell_formula_units_Z 4
_cell_length_a 11.5336(16)
_cell_length_b 22.057(3)
_cell_length_c 20.237(3)
_cell_measurement_reflns_used 8032
_cell_measurement_temperature 90
_cell_measurement_theta_max 27.72
_cell_measurement_theta_min 2.38
_cell_volume 4959.8(12)
_computing_cell_refinement 'Bruker SMART'
_computing_data_collection 'Bruker SMART'
_computing_data_reduction 'Bruker SAINT'
_computing_molecular_graphics 'Bruker SHELXTL'
_computing_publication_material 'Bruker SHELXTL'
_computing_structure_refinement 'SHELXL-97 (Sheldrick, 1997)'
_computing_structure_solution 'SHELXS-97 (Sheldrick, 1990)'
_diffrn_ambient_temperature 90
_diffrn_detector_area_resol_mean 8.366
_diffrn_measured_fraction_theta_full 0.989
_diffrn_measured_fraction_theta_max 0.989
_diffrn_measurement_device_type 'CCD area detector'
_diffrn_measurement_method 'phi and omega scans'
_diffrn_radiation_monochromator graphite
_diffrn_radiation_probe x-ray
_diffrn_radiation_type MoK\a
_diffrn_radiation_wavelength 0.71073
_diffrn_reflns_av_R_equivalents 0.0520
_diffrn_reflns_av_sigmaI/netI 0.0448
_diffrn_reflns_limit_h_max 14
_diffrn_reflns_limit_h_min -14
_diffrn_reflns_limit_k_max 28
_diffrn_reflns_limit_k_min -28
_diffrn_reflns_limit_l_max 25
_diffrn_reflns_limit_l_min -26
_diffrn_reflns_number 54901
_diffrn_reflns_theta_full 27.49
_diffrn_reflns_theta_max 27.49
_diffrn_reflns_theta_min 1.39
_diffrn_source 'rotating-anode X-ray tube'
_diffrn_source_type 'Bruker AXS APECII URTRA'
_exptl_absorpt_coefficient_mu 1.038
_exptl_absorpt_correction_T_max 0.9309
_exptl_absorpt_correction_T_min 0.8351
_exptl_absorpt_correction_type empirical
_exptl_absorpt_process_details
;
SADABS Sheldrick 1996 
;
_exptl_crystal_colour Black
_exptl_crystal_density_diffrn 1.853
_exptl_crystal_description Block
_exptl_crystal_F_000 2740
_exptl_crystal_size_max 0.18
_exptl_crystal_size_mid 0.12
_exptl_crystal_size_min 0.07
_refine_diff_density_max 1.211
_refine_diff_density_min -0.894
_refine_diff_density_rms 0.122
_refine_ls_extinction_method none
_refine_ls_goodness_of_fit_ref 1.118
_refine_ls_hydrogen_treatment mixed
_refine_ls_matrix_type full
_refine_ls_number_parameters 1196
_refine_ls_number_reflns 11248
_refine_ls_number_restraints 1473
_refine_ls_restrained_S_all 1.111
_refine_ls_R_factor_all 0.1155
_refine_ls_R_factor_gt 0.0983
_refine_ls_shift/su_max 0.000
_refine_ls_shift/su_mean 0.000
_refine_ls_structure_factor_coef Fsqd
_refine_ls_weighting_details 'calc w=1/[\s^2^(Fo^2^)+(0.0656P)^2^+38.2288P] where P=(Fo^2^+2Fc^2^)/3'
_refine_ls_weighting_scheme calc
_refine_ls_wR_factor_gt 0.2288
_refine_ls_wR_factor_ref 0.2390
_reflns_number_gt 9123
_reflns_number_total 11248
_reflns_threshold_expression >2sigma(I)
_cod_data_source_file ja900972r_si_002.cif
_cod_data_source_block la@c80c6h3cl2_p21c
_cod_original_sg_symbol_H-M 'P 21/c'
_cod_original_formula_sum 'C96.50 H15 Cl2 La'
_cod_database_code 4104804

loop_
_symmetry_equiv_pos_as_xyz
'x, y, z'
'-x, y+1/2, -z+1/2'
'-x, -y, -z'
'x, -y-1/2, z-1/2'

loop_
_atom_site_label
_atom_site_type_symbol
_atom_site_fract_x
_atom_site_fract_y
_atom_site_fract_z
_atom_site_U_iso_or_equiv
_atom_site_adp_type
_atom_site_occupancy
_atom_site_symmetry_multiplicity
_atom_site_calc_flag
_atom_site_refinement_flags
_atom_site_disorder_assembly
_atom_site_disorder_group
La1A La 0.41957(6) 0.44624(3) 0.70082(7) 0.0272(3) Uani 0.514(2) 1 d P A 1
La2A La 0.4654(4) 0.41908(18) 0.7459(2) 0.0272(3) Uani 0.0743(8) 1 d P A 1
La3A La 0.417(2) 0.4396(10) 0.670(2) 0.0272(3) Uani 0.0168(19) 1 d P A 1
La1B La 0.53210(12) 0.37143(7) 0.67609(9) 0.0274(4) Uani 0.359(3) 1 d P A 2
La2B La 0.5340(17) 0.3750(9) 0.7362(11) 0.0274(4) Uani 0.0157(9) 1 d P A 2
La3B La 0.504(2) 0.3888(13) 0.6520(17) 0.0274(4) Uani 0.020(2) 1 d P A 2
C1A C 0.6898(5) 0.4916(2) 0.7328(3) 0.0435(14) Uani 1 1 d DU . .
C2A C 0.7122(9) 0.4304(5) 0.7197(6) 0.043(2) Uani 0.6054(13) 1 d PDU A 1
C3A C 0.6888(11) 0.4209(6) 0.6483(6) 0.053(2) Uani 0.6054(13) 1 d PDU A 1
C4A C 0.5977(10) 0.4666(5) 0.6122(6) 0.051(2) Uani 0.6054(13) 1 d PDU A 1
C5A C 0.5936(10) 0.5120(5) 0.6614(6) 0.051(2) Uani 0.6054(13) 1 d PDU A 1
C6A C 0.6050(9) 0.4985(5) 0.7836(6) 0.045(2) Uani 0.6054(13) 1 d PDU A 1
C7A C 0.4989(10) 0.5337(5) 0.7774(6) 0.054(2) Uani 0.6054(13) 1 d PDU A 1
C8A C 0.4309(10) 0.5007(6) 0.8167(6) 0.056(3) Uani 0.6054(13) 1 d PDU A 1
C9A C 0.4948(10) 0.4518(5) 0.8492(6) 0.054(2) Uani 0.6054(13) 1 d PDU A 1
C10A C 0.6006(10) 0.4468(5) 0.8268(6) 0.046(2) Uani 0.6054(13) 1 d PDU A 1
C11A C 0.4329(11) 0.5569(6) 0.7127(7) 0.061(3) Uani 0.6054(13) 1 d PDU A 1
C12A C 0.4840(11) 0.5426(5) 0.6556(7) 0.057(3) Uani 0.6054(13) 1 d PDU A 1
C13A C 0.3837(10) 0.5297(5) 0.5962(6) 0.060(3) Uani 0.6054(13) 1 d PDU A 1
C14A C 0.2735(11) 0.5352(6) 0.6174(8) 0.065(3) Uani 0.6054(13) 1 d PDU A 1
C15A C 0.3043(11) 0.5499(5) 0.6888(7) 0.062(3) Uani 0.6054(13) 1 d PDU A 1
C16A C 0.6847(10) 0.3682(5) 0.6176(6) 0.052(2) Uani 0.6054(13) 1 d PDU A 1
C17A C 0.7039(9) 0.3155(5) 0.6587(6) 0.050(2) Uani 0.6054(13) 1 d PDU A 1
C18A C 0.6469(10) 0.2670(5) 0.6139(6) 0.050(2) Uani 0.6054(13) 1 d PDU A 1
C19A C 0.5866(10) 0.2901(5) 0.5501(6) 0.059(2) Uani 0.6054(13) 1 d PDU A 1
C20A C 0.6000(11) 0.3553(6) 0.5522(6) 0.054(2) Uani 0.6054(13) 1 d PDU A 1
C21A C 0.6015(10) 0.2180(5) 0.6430(7) 0.059(3) Uani 0.6054(13) 1 d PDU A 1
C22A C 0.6016(10) 0.2177(5) 0.7129(6) 0.049(2) Uani 0.6054(13) 1 d PDU A 1
C23A C 0.4914(11) 0.1861(6) 0.7225(7) 0.056(3) Uani 0.6054(13) 1 d PDU A 1
C24A C 0.4261(10) 0.1694(5) 0.6497(6) 0.058(3) Uani 0.6054(13) 1 d PDU A 1
C25A C 0.4937(10) 0.1884(5) 0.6017(7) 0.054(2) Uani 0.6054(13) 1 d PDU A 1
C26A C 0.4311(10) 0.2113(5) 0.5399(6) 0.057(2) Uani 0.6054(13) 1 d PDU A 1
C27A C 0.3025(10) 0.2168(5) 0.5217(7) 0.058(3) Uani 0.6054(13) 1 d PDU A 1
C28A C 0.2695(9) 0.2730(6) 0.4858(6) 0.052(2) Uani 0.6054(13) 1 d PDU A 1
C29A C 0.3797(10) 0.3021(6) 0.4831(6) 0.057(2) Uani 0.6054(13) 1 d PDU A 1
C30A C 0.4750(11) 0.2651(6) 0.5142(7) 0.059(2) Uani 0.6054(13) 1 d PDU A 1
C31A C 0.3053(10) 0.1704(6) 0.6308(7) 0.057(3) Uani 0.6054(13) 1 d PDU A 1
C32A C 0.2376(10) 0.1867(5) 0.6806(6) 0.049(2) Uani 0.6054(13) 1 d PDU A 1
C33A C 0.1311(11) 0.2133(6) 0.6417(6) 0.049(3) Uani 0.6054(13) 1 d PDU A 1
C34A C 0.1370(10) 0.2246(5) 0.5745(6) 0.049(2) Uani 0.6054(13) 1 d PDU A 1
C35A C 0.2399(10) 0.1937(5) 0.5657(6) 0.051(2) Uani 0.6054(13) 1 d PDU A 1
C36A C 0.0684(10) 0.2530(5) 0.6720(6) 0.047(2) Uani 0.6054(13) 1 d PDU A 1
C37A C 0.1118(10) 0.2685(5) 0.7421(6) 0.051(2) Uani 0.6054(13) 1 d PDU A 1
C38A C 0.0632(10) 0.3269(5) 0.7521(6) 0.055(2) Uani 0.6054(13) 1 d PDU A 1
C39A C -0.0010(13) 0.3474(5) 0.6868(7) 0.056(2) Uani 0.6054(13) 1 d PDU A 1
C40A C 0.0116(9) 0.3049(5) 0.6358(6) 0.045(2) Uani 0.6054(13) 1 d PDU A 1
C41A C 0.1252(11) 0.3660(6) 0.8007(7) 0.061(3) Uani 0.6054(13) 1 d PDU A 1
C42A C 0.2436(12) 0.3442(6) 0.8425(7) 0.060(2) Uani 0.6054(13) 1 d PDU A 1
C43A C 0.3114(11) 0.4014(6) 0.8595(6) 0.059(2) Uani 0.6054(13) 1 d PDU A 1
C44A C 0.2453(10) 0.4497(6) 0.8271(6) 0.057(2) Uani 0.6054(13) 1 d PDU A 1
C45A C 0.1258(11) 0.4309(6) 0.7861(7) 0.062(3) Uani 0.6054(13) 1 d PDU A 1
C46A C 0.0670(11) 0.4522(6) 0.7300(7) 0.058(2) Uani 0.6054(13) 1 d PDU A 1
C47A C 0.1185(11) 0.5000(6) 0.6939(7) 0.067(3) Uani 0.6054(13) 1 d PDU A 1
C48A C 0.0855(10) 0.4881(5) 0.6248(7) 0.058(3) Uani 0.6054(13) 1 d PDU A 1
C49A C 0.0175(11) 0.4311(6) 0.6111(7) 0.059(3) Uani 0.6054(13) 1 d PDU A 1
C50A C 0.0036(10) 0.4102(5) 0.6751(7) 0.058(2) Uani 0.6054(13) 1 d PDU A 1
C51A C 0.6023(10) 0.3400(5) 0.8435(6) 0.055(3) Uani 0.6054(13) 1 d PDU A 1
C52A C 0.4954(11) 0.3454(5) 0.8686(6) 0.054(3) Uani 0.6054(13) 1 d PDU A 1
C53A C 0.4314(9) 0.2863(5) 0.8506(5) 0.051(2) Uani 0.6054(13) 1 d PDU A 1
C54A C 0.4943(11) 0.2507(5) 0.8185(6) 0.055(3) Uani 0.6054(13) 1 d PDU A 1
C55A C 0.6053(10) 0.2794(5) 0.8120(6) 0.048(2) Uani 0.6054(13) 1 d PDU A 1
C56A C 0.2829(11) 0.4575(5) 0.5091(6) 0.058(3) Uani 0.6054(13) 1 d PDU A 1
C57A C 0.2842(10) 0.3978(5) 0.4822(6) 0.054(2) Uani 0.6054(13) 1 d PDU A 1
C58A C 0.1736(12) 0.3700(6) 0.4874(7) 0.049(3) Uani 0.6054(13) 1 d PDU A 1
C59A C 0.1076(10) 0.4102(5) 0.5155(6) 0.058(3) Uani 0.6054(13) 1 d PDU A 1
C60A C 0.1750(12) 0.4667(5) 0.5300(7) 0.057(3) Uani 0.6054(13) 1 d PDU A 1
C61A C 0.6518(11) 0.3898(6) 0.8177(7) 0.046(3) Uani 0.6054(13) 1 d PDU A 1
C62A C 0.7063(9) 0.3799(5) 0.7604(6) 0.042(2) Uani 0.6054(13) 1 d PDU A 1
C63A C 0.7079(11) 0.3183(5) 0.7261(7) 0.050(2) Uani 0.6054(13) 1 d PDU A 1
C64A C 0.6491(11) 0.2679(5) 0.7573(7) 0.053(2) Uani 0.6054(13) 1 d PDU A 1
C65A C 0.4332(11) 0.2040(5) 0.7644(7) 0.053(2) Uani 0.6054(13) 1 d PDU A 1
C66A C 0.2962(11) 0.2076(5) 0.7478(6) 0.052(2) Uani 0.6054(13) 1 d PDU A 1
C67A C 0.2224(11) 0.2551(5) 0.7825(6) 0.050(2) Uani 0.6054(13) 1 d PDU A 1
C68A C 0.2935(11) 0.2920(6) 0.8323(6) 0.060(3) Uani 0.6054(13) 1 d PDU A 1
C69A C 0.3889(12) 0.4847(6) 0.5470(6) 0.058(3) Uani 0.6054(13) 1 d PDU A 1
C70A C 0.5036(11) 0.4519(6) 0.5552(6) 0.056(2) Uani 0.6054(13) 1 d PDU A 1
C71A C 0.5051(11) 0.3941(7) 0.5244(6) 0.057(2) Uani 0.6054(13) 1 d PDU A 1
C72A C 0.3847(12) 0.3673(7) 0.4846(5) 0.051(2) Uani 0.6054(13) 1 d PDU A 1
C73A C 0.1715(10) 0.3037(6) 0.4960(5) 0.050(2) Uani 0.6054(13) 1 d PDU A 1
C74A C 0.0985(10) 0.2820(5) 0.5399(6) 0.045(2) Uani 0.6054(13) 1 d PDU A 1
C75A C 0.0337(10) 0.3235(5) 0.5723(7) 0.048(2) Uani 0.6054(13) 1 d PDU A 1
C76A C 0.0366(10) 0.3892(5) 0.5604(6) 0.047(2) Uani 0.6054(13) 1 d PDU A 1
C77A C 0.4398(13) 0.3965(6) 0.8691(6) 0.055(2) Uani 0.6054(13) 1 d PDU A 1
C78A C 0.2999(11) 0.4991(6) 0.7991(7) 0.055(2) Uani 0.6054(13) 1 d PDU A 1
C79A C 0.2343(12) 0.5238(6) 0.7375(7) 0.060(3) Uani 0.6054(13) 1 d PDU A 1
C80A C 0.1680(12) 0.5032(6) 0.5828(7) 0.063(3) Uani 0.6054(13) 1 d PDU A 1
C1DA C 0.8024(5) 0.5335(2) 0.7495(3) 0.0385(13) Uani 1 1 d DU A .
C2DA C 0.8889(5) 0.5363(2) 0.8108(3) 0.0260(17) Uani 0.6054(13) 1 d PDU A 1
C3DA C 0.9896(6) 0.5732(3) 0.8243(4) 0.0291(18) Uani 0.6054(13) 1 d PDU A 1
H3DA H 1.0471 0.5736 0.8679 0.035 Uiso 0.6054(13) 1 calc PR A 1
C4DA C 1.0017(5) 0.6087(2) 0.7722(4) 0.0394(14) Uani 1 1 d DU . .
C5DA C 0.9198(9) 0.6103(5) 0.7074(4) 0.041(2) Uani 0.6054(13) 1 d PDU A 1
H5DA H 0.9315 0.6360 0.6720 0.049 Uiso 0.6054(13) 1 calc PR A 1
C6DA C 0.8199(12) 0.5723(4) 0.6973(6) 0.041(2) Uani 0.6054(13) 1 d PDU A 1
H6DA H 0.7618 0.5725 0.6540 0.049 Uiso 0.6054(13) 1 calc PR A 1
Cl1A Cl 0.8767(3) 0.49038(18) 0.87788(16) 0.0566(9) Uani 0.6054(13) 1 d PD A 1
Cl2A Cl 1.12907(15) 0.65519(8) 0.78701(12) 0.0550(5) Uani 1 1 d D A .
C2B C 0.5824(13) 0.5089(9) 0.7487(10) 0.0593(7) Uani 0.3946(13) 1 d PD A 2
C3B C 0.5028(15) 0.5329(10) 0.6889(9) 0.0593(7) Uani 0.3946(13) 1 d PD A 2
C4B C 0.5291(15) 0.5055(9) 0.6268(9) 0.0593(7) Uani 0.3946(13) 1 d PD A 2
C5B C 0.6428(15) 0.4765(8) 0.6510(6) 0.0593(7) Uani 0.3946(13) 1 d PD A 2
C6B C 0.7174(19) 0.4226(5) 0.7571(10) 0.0593(7) Uani 0.3946(13) 1 d PD A 2
C7B C 0.7504(17) 0.3705(7) 0.7245(8) 0.0593(7) Uani 0.3946(13) 1 d PD A 2
C8B C 0.711(2) 0.3169(7) 0.7543(10) 0.0593(7) Uani 0.3946(13) 1 d PD A 2
C9B C 0.6724(17) 0.3336(7) 0.8101(10) 0.0593(7) Uani 0.3946(13) 1 d PD A 2
C10B C 0.672(2) 0.3977(8) 0.8116(13) 0.0593(7) Uani 0.3946(13) 1 d PD A 2
C11B C 0.7268(17) 0.3690(7) 0.6518(8) 0.0593(7) Uani 0.3946(13) 1 d PD A 2
C12B C 0.6676(18) 0.4237(7) 0.6179(10) 0.0593(7) Uani 0.3946(13) 1 d PD A 2
C13B C 0.5754(15) 0.4047(7) 0.5571(10) 0.0593(7) Uani 0.3946(13) 1 d PD A 2
C14B C 0.582(2) 0.3392(8) 0.5525(12) 0.0593(7) Uani 0.3946(13) 1 d PD A 2
C15B C 0.6688(17) 0.3178(7) 0.6124(10) 0.0593(7) Uani 0.3946(13) 1 d PD A 2
C16B C 0.3896(13) 0.5492(10) 0.6770(9) 0.0593(7) Uani 0.3946(13) 1 d PD A 2
C17B C 0.3429(14) 0.5403(9) 0.7341(8) 0.0593(7) Uani 0.3946(13) 1 d PD A 2
C18B C 0.2147(14) 0.5347(10) 0.7054(9) 0.0593(7) Uani 0.3946(13) 1 d PD A 2
C19B C 0.1832(14) 0.5364(9) 0.6342(8) 0.0593(7) Uani 0.3946(13) 1 d PD A 2
C20B C 0.2941(16) 0.5425(13) 0.6144(9) 0.0593(7) Uani 0.3946(13) 1 d PD A 2
C21B C 0.1419(16) 0.4993(8) 0.7354(9) 0.0593(7) Uani 0.3946(13) 1 d PD A 2
C22B C 0.2031(14) 0.4677(8) 0.7953(10) 0.0593(7) Uani 0.3946(13) 1 d PD A 2
C23B C 0.1394(18) 0.4085(8) 0.7984(11) 0.0593(7) Uani 0.3946(13) 1 d PD A 2
C24B C 0.0349(16) 0.4093(7) 0.7347(9) 0.0593(7) Uani 0.3946(13) 1 d PD A 2
C25B C 0.0429(18) 0.4633(9) 0.6945(8) 0.0593(7) Uani 0.3946(13) 1 d PD A 2
C26B C 0.0161(18) 0.4684(9) 0.6249(8) 0.0593(7) Uani 0.3946(13) 1 d PD A 2
C27B C -0.0200(18) 0.4135(7) 0.5871(10) 0.0593(7) Uani 0.3946(13) 1 d PD A 2
C28B C 0.0403(19) 0.4111(8) 0.5337(11) 0.0593(7) Uani 0.3946(13) 1 d PD A 2
C29B C 0.1096(18) 0.4658(8) 0.5377(10) 0.0593(7) Uani 0.3946(13) 1 d PD A 2
C30B C 0.0930(18) 0.5005(9) 0.5911(10) 0.0593(7) Uani 0.3946(13) 1 d PD A 2
C31B C 0.001(3) 0.3613(8) 0.6931(9) 0.0593(7) Uani 0.3946(13) 1 d PD A 2
C32B C 0.0494(17) 0.3009(8) 0.7164(8) 0.0593(7) Uani 0.3946(13) 1 d PD A 2
C33B C 0.039(2) 0.2658(9) 0.6576(10) 0.0593(7) Uani 0.3946(13) 1 d PD A 2
C34B C 0.005(2) 0.3019(8) 0.5987(9) 0.0593(7) Uani 0.3946(13) 1 d PD A 2
C35B C -0.0276(18) 0.3592(7) 0.6201(8) 0.0593(7) Uani 0.3946(13) 1 d PD A 2
C36B C 0.1195(19) 0.2193(12) 0.6581(10) 0.0593(7) Uani 0.3946(13) 1 d PD A 2
C37B C 0.2072(15) 0.2048(9) 0.7196(8) 0.0593(7) Uani 0.3946(13) 1 d PD A 2
C38B C 0.3000(14) 0.1730(9) 0.6982(8) 0.0593(7) Uani 0.3946(13) 1 d PD A 2
C39B C 0.2720(16) 0.1717(13) 0.6263(10) 0.0593(7) Uani 0.3946(13) 1 d PD A 2
C40B C 0.1646(18) 0.2063(10) 0.6009(10) 0.0593(7) Uani 0.3946(13) 1 d PD A 2
C41B C 0.4146(14) 0.1758(10) 0.7389(9) 0.0593(7) Uani 0.3946(13) 1 d PD A 2
C42B C 0.4395(15) 0.2154(9) 0.8001(11) 0.0593(7) Uani 0.3946(13) 1 d PD A 2
C43B C 0.5609(16) 0.2396(9) 0.8051(10) 0.0593(7) Uani 0.3946(13) 1 d PD A 2
C44B C 0.5998(16) 0.2210(9) 0.7500(10) 0.0593(7) Uani 0.3946(13) 1 d PD A 2
C45B C 0.5090(19) 0.1832(12) 0.7037(9) 0.0593(7) Uani 0.3946(13) 1 d PD A 2
C46B C 0.4902(16) 0.1834(10) 0.6400(9) 0.0593(7) Uani 0.3946(13) 1 d PD A 2
C47B C 0.5544(14) 0.2225(9) 0.6010(9) 0.0593(7) Uani 0.3946(13) 1 d PD A 2
C48B C 0.4737(16) 0.2444(9) 0.5432(10) 0.0593(7) Uani 0.3946(13) 1 d PD A 2
C49B C 0.3539(15) 0.2187(9) 0.5371(10) 0.0593(7) Uani 0.3946(13) 1 d PD A 2
C50B C 0.3659(14) 0.1799(9) 0.5947(9) 0.0593(7) Uani 0.3946(13) 1 d PD A 2
C51B C 0.5069(16) 0.3923(8) 0.8622(11) 0.0593(7) Uani 0.3946(13) 1 d PD A 2
C52B C 0.5116(15) 0.3262(7) 0.8649(14) 0.0593(7) Uani 0.3946(13) 1 d PD A 2
C53B C 0.3845(14) 0.3070(7) 0.8573(12) 0.0593(7) Uani 0.3946(13) 1 d PD A 2
C54B C 0.3112(14) 0.3553(8) 0.8535(12) 0.0593(7) Uani 0.3946(13) 1 d PD A 2
C55B C 0.3812(17) 0.4112(7) 0.8573(12) 0.0593(7) Uani 0.3946(13) 1 d PD A 2
C56B C 0.3692(15) 0.4021(8) 0.4916(12) 0.0593(7) Uani 0.3946(13) 1 d PD A 2
C57B C 0.2474(15) 0.4173(7) 0.4877(13) 0.0593(7) Uani 0.3946(13) 1 d PD A 2
C58B C 0.1817(18) 0.3609(9) 0.4805(16) 0.0593(7) Uani 0.3946(13) 1 d PD A 2
C59B C 0.2601(15) 0.3132(7) 0.4813(11) 0.0593(7) Uani 0.3946(13) 1 d PD A 2
C60B C 0.3795(14) 0.3377(8) 0.4869(14) 0.0593(7) Uani 0.3946(13) 1 d PD A 2
C61B C 0.5777(18) 0.4280(8) 0.8309(13) 0.0593(7) Uani 0.3946(13) 1 d PD A 2
C62B C 0.5275(15) 0.4851(8) 0.7968(10) 0.0593(7) Uani 0.3946(13) 1 d PD A 2
C63B C 0.3981(15) 0.5059(9) 0.7889(11) 0.0593(7) Uani 0.3946(13) 1 d PD A 2
C64B C 0.3311(14) 0.4621(9) 0.8238(10) 0.0593(7) Uani 0.3946(13) 1 d PD A 2
C65B C 0.1777(17) 0.3547(8) 0.8145(12) 0.0593(7) Uani 0.3946(13) 1 d PD A 2
C66B C 0.1481(16) 0.2948(8) 0.7759(10) 0.0593(7) Uani 0.3946(13) 1 d PD A 2
C67B C 0.2399(17) 0.2387(10) 0.7771(12) 0.0593(7) Uani 0.3946(13) 1 d PD A 2
C68B C 0.3550(14) 0.2463(8) 0.8190(10) 0.0593(7) Uani 0.3946(13) 1 d PD A 2
C69B C 0.4648(15) 0.4358(9) 0.5313(11) 0.0593(7) Uani 0.3946(13) 1 d PD A 2
C70B C 0.4390(14) 0.4898(9) 0.5682(10) 0.0593(7) Uani 0.3946(13) 1 d PD A 2
C71B C 0.3181(15) 0.5063(9) 0.5637(10) 0.0593(7) Uani 0.3946(13) 1 d PD A 2
C72B C 0.2202(17) 0.4669(10) 0.5179(12) 0.0593(7) Uani 0.3946(13) 1 d PD A 2
C73B C 0.0833(17) 0.3575(7) 0.5142(11) 0.0593(7) Uani 0.3946(13) 1 d PD A 2
C74B C 0.0671(19) 0.2992(8) 0.5446(12) 0.0593(7) Uani 0.3946(13) 1 d PD A 2
C75B C 0.1487(17) 0.2492(9) 0.5458(10) 0.0593(7) Uani 0.3946(13) 1 d PD A 2
C76B C 0.2474(15) 0.2553(8) 0.5130(11) 0.0593(7) Uani 0.3946(13) 1 d PD A 2
C77B C 0.5861(18) 0.2984(8) 0.8371(11) 0.0593(7) Uani 0.3946(13) 1 d PD A 2
C78B C 0.6711(18) 0.2601(8) 0.7188(9) 0.0593(7) Uani 0.3946(13) 1 d PD A 2
C79B C 0.6513(19) 0.2580(9) 0.6483(9) 0.0593(7) Uani 0.3946(13) 1 d PD A 2
C80B C 0.4813(15) 0.3055(8) 0.5151(10) 0.0593(7) Uani 0.3946(13) 1 d PD A 2
C2DB C 0.8680(7) 0.5429(3) 0.8159(4) 0.0593(7) Uani 0.3946(13) 1 d PD A 2
C3DB C 0.9663(8) 0.5808(3) 0.8229(5) 0.0593(7) Uani 0.3946(13) 1 d PD A 2
H3DB H 1.0141 0.5879 0.8683 0.071 Uiso 0.3946(13) 1 calc PR A 2
C5DB C 0.9332(18) 0.5978(9) 0.7051(7) 0.0593(7) Uani 0.3946(13) 1 d PD A 2
H5DB H 0.9555 0.6160 0.6678 0.071 Uiso 0.3946(13) 1 calc PR A 2
C6DB C 0.832(2) 0.5603(7) 0.6927(10) 0.0593(7) Uani 0.3946(13) 1 d PD A 2
H6DB H 0.7848 0.5530 0.6472 0.071 Uiso 0.3946(13) 1 calc PR A 2
Cl1B Cl 0.8326(6) 0.5107(3) 0.8860(3) 0.0593(7) Uani 0.3946(13) 1 d PD A 2
C1AT C 0.1740(14) 0.8149(7) 0.1000(7) 0.0557(19) Uani 0.633(13) 1 d PD B 3
H1A1 H 0.1556 0.8189 0.1443 0.084 Uiso 0.633(13) 1 calc PR B 3
H1A2 H 0.1258 0.8440 0.0674 0.084 Uiso 0.633(13) 1 calc PR B 3
H1A3 H 0.2597 0.8230 0.1057 0.084 Uiso 0.633(13) 1 calc PR B 3
C2AT C 0.1454(11) 0.7528(6) 0.0736(6) 0.0557(19) Uani 0.633(13) 1 d PD B 3
C3AT C 0.1907(16) 0.7283(6) 0.0223(8) 0.0557(19) Uani 0.633(13) 1 d PD B 3
H3AT H 0.2470 0.7510 0.0058 0.067 Uiso 0.633(13) 1 calc PR B 3
C4AT C 0.1572(12) 0.6732(6) -0.0045(7) 0.0557(19) Uani 0.633(13) 1 d PD B 3
H4AT H 0.1847 0.6586 -0.0418 0.067 Uiso 0.633(13) 1 calc PR B 3
C5AT C 0.0794(12) 0.6367(6) 0.0238(6) 0.0557(19) Uani 0.633(13) 1 d PD B 3
H5AT H 0.0572 0.5973 0.0060 0.067 Uiso 0.633(13) 1 calc PR B 3
C6AT C 0.0374(11) 0.6580(6) 0.0758(6) 0.0557(19) Uani 0.633(13) 1 d PD B 3
H6AT H -0.0133 0.6335 0.0949 0.067 Uiso 0.633(13) 1 calc PR B 3
C7AT C 0.0696(17) 0.7166(7) 0.1011(9) 0.0557(19) Uani 0.633(13) 1 d PD B 3
H7AT H 0.0397 0.7320 0.1372 0.067 Uiso 0.633(13) 1 calc PR B 3
C1BT C 0.137(2) 0.6476(14) 0.0053(15) 0.074(4) Uani 0.367(13) 1 d P B 4
H1B1 H 0.1536 0.6587 -0.0382 0.111 Uiso 0.367(13) 1 calc PR B 4
H1B2 H 0.0583 0.6280 -0.0038 0.111 Uiso 0.367(13) 1 calc PR B 4
H1B3 H 0.1994 0.6196 0.0304 0.111 Uiso 0.367(13) 1 calc PR B 4
C2BT C 0.1379(19) 0.6977(11) 0.0430(12) 0.074(4) Uani 0.367(13) 1 d PD B 4
C3BT C 0.075(3) 0.7072(12) 0.0909(17) 0.074(4) Uani 0.367(13) 1 d PD B 4
H3BT H 0.0256 0.6756 0.0996 0.089 Uiso 0.367(13) 1 calc PR B 4
C4BT C 0.0814(18) 0.7585(11) 0.1256(12) 0.074(4) Uani 0.367(13) 1 d PD B 4
H4BT H 0.0386 0.7622 0.1595 0.089 Uiso 0.367(13) 1 calc PR B 4
C5BT C 0.145(2) 0.8039(11) 0.1140(13) 0.074(4) Uani 0.367(13) 1 d PD B 4
H5BT H 0.1453 0.8408 0.1384 0.089 Uiso 0.367(13) 1 calc PR B 4
C6BT C 0.2147(19) 0.7990(11) 0.0641(12) 0.074(4) Uani 0.367(13) 1 d PD B 4
H6BT H 0.2655 0.8310 0.0573 0.089 Uiso 0.367(13) 1 calc PR B 4
C7BT C 0.203(3) 0.7443(12) 0.0262(16) 0.074(4) Uani 0.367(13) 1 d PD B 4
H7BT H 0.2401 0.7400 -0.0102 0.089 Uiso 0.367(13) 1 calc PR B 4
C1CT C 0.300(2) 0.5218(8) 0.9825(7) 0.081(2) Uani 0.50 1 d PD . 5
C2CT C 0.4326(17) 0.5068(7) 0.9938(6) 0.081(2) Uani 0.50 1 d PD . 5
C3CT C 0.5045(18) 0.5483(8) 0.9728(7) 0.081(2) Uani 0.50 1 d PD . 5
C4CT C 0.6232(16) 0.5378(7) 0.9815(7) 0.081(2) Uani 0.50 1 d PD . 5
C5CT C 0.6721(17) 0.4863(8) 1.0108(7) 0.081(2) Uani 0.50 1 d PD . 5
C6CT C 0.6020(18) 0.4429(7) 1.0329(7) 0.081(2) Uani 0.50 1 d PD . 5
C7CT C 0.4806(19) 0.4548(9) 1.0235(7) 0.081(2) Uani 0.50 1 d PD . 5
H1CT H 0.291(2) 0.5512(15) 1.0170(14) 0.121 Uiso 0.50 1 d PD C 5
H2CT H 0.255(2) 0.4847(10) 0.986(3) 0.121 Uiso 0.50 1 d PD D 5
H3CT H 0.4686(18) 0.5848(9) 0.9520(9) 0.097 Uiso 0.50 1 d PD E 5
H4CT H 0.6705(19) 0.5673(8) 0.9664(9) 0.097 Uiso 0.50 1 d PD F 5
H5CT H 0.7550(17) 0.4769(10) 1.0180(8) 0.097 Uiso 0.50 1 d PD G 5
H6CT H 0.638(2) 0.4064(8) 1.0538(9) 0.097 Uiso 0.50 1 d PD H 5
H7CT H 0.433(4) 0.4255(15) 1.0384(12) 0.097 Uiso 0.50 1 d PD I 5
H8CT H 0.268(3) 0.539(2) 0.9366(10) 0.121 Uiso 0.50 1 d PD J 5

loop_
_atom_site_aniso_label
_atom_site_aniso_U_11
_atom_site_aniso_U_22
_atom_site_aniso_U_33
_atom_site_aniso_U_23
_atom_site_aniso_U_13
_atom_site_aniso_U_12
La1A 0.0272(3) 0.0181(3) 0.0374(6) -0.0066(3) 0.0107(3) -0.0037(2)
La2A 0.0272(3) 0.0181(3) 0.0374(6) -0.0066(3) 0.0107(3) -0.0037(2)
La3A 0.0272(3) 0.0181(3) 0.0374(6) -0.0066(3) 0.0107(3) -0.0037(2)
La1B 0.0175(5) 0.0255(6) 0.0390(8) -0.0078(6) 0.0075(5) -0.0020(4)
La2B 0.0175(5) 0.0255(6) 0.0390(8) -0.0078(6) 0.0075(5) -0.0020(4)
La3B 0.0175(5) 0.0255(6) 0.0390(8) -0.0078(6) 0.0075(5) -0.0020(4)
C1A 0.037(3) 0.052(3) 0.042(3) -0.003(3) 0.011(2) -0.022(3)
C2A 0.030(4) 0.051(5) 0.052(5) -0.016(4) 0.015(4) -0.013(4)
C3A 0.040(4) 0.069(5) 0.056(5) -0.015(5) 0.021(4) -0.025(4)
C4A 0.052(5) 0.058(5) 0.046(5) 0.004(4) 0.019(4) -0.033(4)
C5A 0.051(5) 0.048(5) 0.056(5) 0.003(4) 0.017(4) -0.021(4)
C6A 0.044(4) 0.039(4) 0.053(5) -0.020(4) 0.015(4) -0.017(4)
C7A 0.052(5) 0.042(5) 0.068(5) -0.025(4) 0.018(4) -0.012(4)
C8A 0.056(5) 0.061(5) 0.058(5) -0.029(5) 0.027(4) -0.004(5)
C9A 0.059(5) 0.069(5) 0.036(4) -0.026(4) 0.017(4) -0.012(4)
C10A 0.056(5) 0.055(5) 0.027(4) -0.020(4) 0.009(4) -0.023(4)
C11A 0.068(5) 0.034(4) 0.077(6) -0.016(4) 0.014(5) 0.006(4)
C12A 0.062(5) 0.036(4) 0.068(5) 0.002(4) 0.008(5) -0.018(4)
C13A 0.062(5) 0.043(5) 0.068(5) 0.024(4) 0.004(5) -0.015(4)
C14A 0.063(6) 0.026(4) 0.095(6) 0.025(5) 0.001(5) -0.003(4)
C15A 0.069(5) 0.027(4) 0.087(6) -0.008(5) 0.015(5) 0.006(4)
C16A 0.039(4) 0.075(5) 0.053(5) -0.023(4) 0.032(4) -0.012(4)
C17A 0.024(4) 0.063(5) 0.068(5) -0.010(5) 0.021(4) 0.004(4)
C18A 0.034(4) 0.053(5) 0.072(5) -0.013(5) 0.033(4) 0.008(4)
C19A 0.047(5) 0.077(6) 0.064(5) -0.027(5) 0.035(4) -0.012(4)
C20A 0.049(5) 0.083(6) 0.048(4) -0.022(5) 0.043(4) -0.022(4)
C21A 0.049(5) 0.046(5) 0.082(6) -0.017(5) 0.018(5) 0.014(4)
C22A 0.049(5) 0.027(4) 0.068(5) 0.003(4) 0.010(4) 0.016(4)
C23A 0.062(5) 0.032(4) 0.072(6) 0.007(5) 0.016(5) 0.013(4)
C24A 0.066(5) 0.023(4) 0.083(6) -0.014(4) 0.019(5) 0.000(4)
C25A 0.052(5) 0.038(4) 0.079(6) -0.025(5) 0.028(4) 0.007(4)
C26A 0.053(5) 0.057(5) 0.069(5) -0.032(5) 0.033(4) -0.007(4)
C27A 0.053(5) 0.060(5) 0.065(5) -0.037(4) 0.024(4) -0.017(5)
C28A 0.053(5) 0.069(5) 0.039(4) -0.028(4) 0.018(4) -0.021(5)
C29A 0.064(5) 0.082(6) 0.031(4) -0.018(4) 0.025(4) -0.020(5)
C30A 0.060(5) 0.071(6) 0.057(5) -0.028(5) 0.036(4) -0.013(5)
C31A 0.055(5) 0.023(4) 0.088(6) -0.024(4) 0.012(5) -0.016(5)
C32A 0.047(5) 0.025(4) 0.075(5) -0.006(4) 0.016(4) -0.026(4)
C33A 0.049(5) 0.033(4) 0.065(6) -0.011(4) 0.015(5) -0.026(4)
C34A 0.044(5) 0.044(5) 0.057(5) -0.030(4) 0.012(4) -0.027(4)
C35A 0.051(5) 0.039(4) 0.066(5) -0.036(4) 0.022(4) -0.022(4)
C36A 0.036(5) 0.048(5) 0.063(5) 0.003(4) 0.021(4) -0.025(4)
C37A 0.056(5) 0.050(5) 0.058(5) -0.006(4) 0.032(4) -0.030(4)
C38A 0.049(5) 0.065(5) 0.065(5) -0.017(5) 0.041(4) -0.022(4)
C39A 0.028(4) 0.065(6) 0.082(5) -0.027(5) 0.030(4) -0.020(5)
C40A 0.022(4) 0.052(5) 0.062(5) -0.011(4) 0.014(4) -0.020(4)
C41A 0.058(5) 0.080(6) 0.059(5) -0.016(5) 0.038(4) 0.002(5)
C42A 0.058(5) 0.087(6) 0.046(5) 0.000(5) 0.033(4) -0.014(5)
C43A 0.059(5) 0.083(6) 0.043(5) -0.019(5) 0.026(4) -0.010(5)
C44A 0.053(5) 0.076(6) 0.056(5) -0.027(5) 0.038(4) -0.001(5)
C45A 0.054(5) 0.072(6) 0.073(5) -0.023(5) 0.040(4) 0.009(5)
C46A 0.044(5) 0.060(5) 0.080(6) -0.015(5) 0.036(4) 0.014(4)
C47A 0.059(5) 0.051(5) 0.088(6) -0.016(5) 0.014(5) 0.022(5)
C48A 0.038(5) 0.041(5) 0.087(6) -0.005(5) 0.007(5) 0.012(4)
C49A 0.034(4) 0.048(5) 0.085(6) -0.014(5) -0.002(5) 0.006(4)
C50A 0.030(4) 0.065(5) 0.081(6) -0.014(5) 0.020(4) 0.006(4)
C51A 0.059(5) 0.061(5) 0.031(4) 0.014(4) -0.011(4) -0.004(5)
C52A 0.069(5) 0.069(6) 0.017(4) 0.005(4) 0.000(4) 0.003(5)
C53A 0.061(5) 0.066(5) 0.024(4) 0.022(4) 0.008(4) -0.018(5)
C54A 0.068(5) 0.046(5) 0.041(5) 0.024(4) -0.004(4) -0.012(5)
C55A 0.055(5) 0.041(5) 0.036(4) 0.020(4) -0.008(4) 0.009(4)
C56A 0.071(5) 0.060(5) 0.034(4) 0.022(4) 0.000(4) -0.014(5)
C57A 0.064(5) 0.074(6) 0.018(4) 0.008(4) 0.003(4) -0.018(5)
C58A 0.051(5) 0.068(5) 0.018(4) 0.005(4) -0.009(4) -0.021(5)
C59A 0.051(5) 0.060(5) 0.047(5) 0.013(4) -0.011(4) -0.011(4)
C60A 0.054(5) 0.048(5) 0.059(5) 0.030(4) -0.002(5) -0.009(5)
C61A 0.043(5) 0.051(5) 0.033(4) 0.002(4) -0.012(4) -0.008(4)
C62A 0.031(4) 0.046(5) 0.045(5) -0.004(4) 0.004(4) -0.001(4)
C63A 0.036(4) 0.042(5) 0.068(5) -0.006(5) 0.006(5) 0.004(4)
C64A 0.048(5) 0.037(4) 0.062(5) 0.005(4) -0.003(4) 0.011(4)
C65A 0.077(5) 0.030(4) 0.047(5) 0.010(4) 0.010(5) -0.010(4)
C66A 0.061(5) 0.034(4) 0.058(5) 0.013(4) 0.012(4) -0.019(4)
C67A 0.066(5) 0.048(5) 0.041(4) 0.013(4) 0.023(4) -0.029(4)
C68A 0.069(5) 0.076(5) 0.038(4) 0.014(4) 0.019(4) -0.024(5)
C69A 0.067(5) 0.058(5) 0.047(5) 0.030(4) 0.009(4) -0.029(5)
C70A 0.066(5) 0.071(5) 0.036(4) 0.014(4) 0.022(4) -0.042(5)
C71A 0.063(5) 0.083(6) 0.032(4) -0.005(4) 0.028(4) -0.033(5)
C72A 0.066(5) 0.076(6) 0.018(4) -0.007(4) 0.021(4) -0.021(5)
C73A 0.050(5) 0.070(5) 0.029(4) -0.017(4) 0.006(4) -0.021(4)
C74A 0.034(5) 0.056(5) 0.041(4) -0.017(4) 0.002(4) -0.026(4)
C75A 0.031(4) 0.053(5) 0.053(5) -0.006(4) -0.003(4) -0.011(4)
C76A 0.028(4) 0.052(5) 0.054(5) 0.004(4) -0.002(4) -0.008(4)
C77A 0.062(5) 0.083(6) 0.023(4) -0.010(4) 0.014(4) -0.004(5)
C78A 0.057(5) 0.055(5) 0.061(5) -0.036(4) 0.029(4) -0.001(4)
C79A 0.066(5) 0.039(5) 0.076(6) -0.027(5) 0.021(5) 0.011(4)
C80A 0.054(5) 0.038(5) 0.085(6) 0.018(5) -0.004(5) 0.000(4)
C1DA 0.035(3) 0.042(3) 0.040(3) -0.007(2) 0.013(2) -0.013(2)
C2DA 0.025(4) 0.028(4) 0.028(4) -0.004(3) 0.011(3) -0.004(3)
C3DA 0.020(4) 0.028(4) 0.037(4) -0.014(3) 0.003(3) 0.003(3)
C4DA 0.030(3) 0.035(3) 0.056(4) -0.021(3) 0.017(3) -0.007(2)
C5DA 0.040(5) 0.043(5) 0.047(5) -0.011(4) 0.024(4) -0.019(4)
C6DA 0.043(5) 0.045(5) 0.041(5) -0.006(4) 0.023(4) -0.025(4)
Cl1A 0.0457(18) 0.079(3) 0.0364(15) 0.0144(16) -0.0043(13) -0.0250(16)
Cl2A 0.0331(8) 0.0458(9) 0.0921(14) -0.0336(9) 0.0275(9) -0.0175(7)
C2B 0.0507(13) 0.0563(14) 0.0681(15) -0.0091(12) 0.0112(11) -0.0133(11)
C3B 0.0507(13) 0.0563(14) 0.0681(15) -0.0091(12) 0.0112(11) -0.0133(11)
C4B 0.0507(13) 0.0563(14) 0.0681(15) -0.0091(12) 0.0112(11) -0.0133(11)
C5B 0.0507(13) 0.0563(14) 0.0681(15) -0.0091(12) 0.0112(11) -0.0133(11)
C6B 0.0507(13) 0.0563(14) 0.0681(15) -0.0091(12) 0.0112(11) -0.0133(11)
C7B 0.0507(13) 0.0563(14) 0.0681(15) -0.0091(12) 0.0112(11) -0.0133(11)
C8B 0.0507(13) 0.0563(14) 0.0681(15) -0.0091(12) 0.0112(11) -0.0133(11)
C9B 0.0507(13) 0.0563(14) 0.0681(15) -0.0091(12) 0.0112(11) -0.0133(11)
C10B 0.0507(13) 0.0563(14) 0.0681(15) -0.0091(12) 0.0112(11) -0.0133(11)
C11B 0.0507(13) 0.0563(14) 0.0681(15) -0.0091(12) 0.0112(11) -0.0133(11)
C12B 0.0507(13) 0.0563(14) 0.0681(15) -0.0091(12) 0.0112(11) -0.0133(11)
C13B 0.0507(13) 0.0563(14) 0.0681(15) -0.0091(12) 0.0112(11) -0.0133(11)
C14B 0.0507(13) 0.0563(14) 0.0681(15) -0.0091(12) 0.0112(11) -0.0133(11)
C15B 0.0507(13) 0.0563(14) 0.0681(15) -0.0091(12) 0.0112(11) -0.0133(11)
C16B 0.0507(13) 0.0563(14) 0.0681(15) -0.0091(12) 0.0112(11) -0.0133(11)
C17B 0.0507(13) 0.0563(14) 0.0681(15) -0.0091(12) 0.0112(11) -0.0133(11)
C18B 0.0507(13) 0.0563(14) 0.0681(15) -0.0091(12) 0.0112(11) -0.0133(11)
C19B 0.0507(13) 0.0563(14) 0.0681(15) -0.0091(12) 0.0112(11) -0.0133(11)
C20B 0.0507(13) 0.0563(14) 0.0681(15) -0.0091(12) 0.0112(11) -0.0133(11)
C21B 0.0507(13) 0.0563(14) 0.0681(15) -0.0091(12) 0.0112(11) -0.0133(11)
C22B 0.0507(13) 0.0563(14) 0.0681(15) -0.0091(12) 0.0112(11) -0.0133(11)
C23B 0.0507(13) 0.0563(14) 0.0681(15) -0.0091(12) 0.0112(11) -0.0133(11)
C24B 0.0507(13) 0.0563(14) 0.0681(15) -0.0091(12) 0.0112(11) -0.0133(11)
C25B 0.0507(13) 0.0563(14) 0.0681(15) -0.0091(12) 0.0112(11) -0.0133(11)
C26B 0.0507(13) 0.0563(14) 0.0681(15) -0.0091(12) 0.0112(11) -0.0133(11)
C27B 0.0507(13) 0.0563(14) 0.0681(15) -0.0091(12) 0.0112(11) -0.0133(11)
C28B 0.0507(13) 0.0563(14) 0.0681(15) -0.0091(12) 0.0112(11) -0.0133(11)
C29B 0.0507(13) 0.0563(14) 0.0681(15) -0.0091(12) 0.0112(11) -0.0133(11)
C30B 0.0507(13) 0.0563(14) 0.0681(15) -0.0091(12) 0.0112(11) -0.0133(11)
C31B 0.0507(13) 0.0563(14) 0.0681(15) -0.0091(12) 0.0112(11) -0.0133(11)
C32B 0.0507(13) 0.0563(14) 0.0681(15) -0.0091(12) 0.0112(11) -0.0133(11)
C33B 0.0507(13) 0.0563(14) 0.0681(15) -0.0091(12) 0.0112(11) -0.0133(11)
C34B 0.0507(13) 0.0563(14) 0.0681(15) -0.0091(12) 0.0112(11) -0.0133(11)
C35B 0.0507(13) 0.0563(14) 0.0681(15) -0.0091(12) 0.0112(11) -0.0133(11)
C36B 0.0507(13) 0.0563(14) 0.0681(15) -0.0091(12) 0.0112(11) -0.0133(11)
C37B 0.0507(13) 0.0563(14) 0.0681(15) -0.0091(12) 0.0112(11) -0.0133(11)
C38B 0.0507(13) 0.0563(14) 0.0681(15) -0.0091(12) 0.0112(11) -0.0133(11)
C39B 0.0507(13) 0.0563(14) 0.0681(15) -0.0091(12) 0.0112(11) -0.0133(11)
C40B 0.0507(13) 0.0563(14) 0.0681(15) -0.0091(12) 0.0112(11) -0.0133(11)
C41B 0.0507(13) 0.0563(14) 0.0681(15) -0.0091(12) 0.0112(11) -0.0133(11)
C42B 0.0507(13) 0.0563(14) 0.0681(15) -0.0091(12) 0.0112(11) -0.0133(11)
C43B 0.0507(13) 0.0563(14) 0.0681(15) -0.0091(12) 0.0112(11) -0.0133(11)
C44B 0.0507(13) 0.0563(14) 0.0681(15) -0.0091(12) 0.0112(11) -0.0133(11)
C45B 0.0507(13) 0.0563(14) 0.0681(15) -0.0091(12) 0.0112(11) -0.0133(11)
C46B 0.0507(13) 0.0563(14) 0.0681(15) -0.0091(12) 0.0112(11) -0.0133(11)
C47B 0.0507(13) 0.0563(14) 0.0681(15) -0.0091(12) 0.0112(11) -0.0133(11)
C48B 0.0507(13) 0.0563(14) 0.0681(15) -0.0091(12) 0.0112(11) -0.0133(11)
C49B 0.0507(13) 0.0563(14) 0.0681(15) -0.0091(12) 0.0112(11) -0.0133(11)
C50B 0.0507(13) 0.0563(14) 0.0681(15) -0.0091(12) 0.0112(11) -0.0133(11)
C51B 0.0507(13) 0.0563(14) 0.0681(15) -0.0091(12) 0.0112(11) -0.0133(11)
C52B 0.0507(13) 0.0563(14) 0.0681(15) -0.0091(12) 0.0112(11) -0.0133(11)
C53B 0.0507(13) 0.0563(14) 0.0681(15) -0.0091(12) 0.0112(11) -0.0133(11)
C54B 0.0507(13) 0.0563(14) 0.0681(15) -0.0091(12) 0.0112(11) -0.0133(11)
C55B 0.0507(13) 0.0563(14) 0.0681(15) -0.0091(12) 0.0112(11) -0.0133(11)
C56B 0.0507(13) 0.0563(14) 0.0681(15) -0.0091(12) 0.0112(11) -0.0133(11)
C57B 0.0507(13) 0.0563(14) 0.0681(15) -0.0091(12) 0.0112(11) -0.0133(11)
C58B 0.0507(13) 0.0563(14) 0.0681(15) -0.0091(12) 0.0112(11) -0.0133(11)
C59B 0.0507(13) 0.0563(14) 0.0681(15) -0.0091(12) 0.0112(11) -0.0133(11)
C60B 0.0507(13) 0.0563(14) 0.0681(15) -0.0091(12) 0.0112(11) -0.0133(11)
C61B 0.0507(13) 0.0563(14) 0.0681(15) -0.0091(12) 0.0112(11) -0.0133(11)
C62B 0.0507(13) 0.0563(14) 0.0681(15) -0.0091(12) 0.0112(11) -0.0133(11)
C63B 0.0507(13) 0.0563(14) 0.0681(15) -0.0091(12) 0.0112(11) -0.0133(11)
C64B 0.0507(13) 0.0563(14) 0.0681(15) -0.0091(12) 0.0112(11) -0.0133(11)
C65B 0.0507(13) 0.0563(14) 0.0681(15) -0.0091(12) 0.0112(11) -0.0133(11)
C66B 0.0507(13) 0.0563(14) 0.0681(15) -0.0091(12) 0.0112(11) -0.0133(11)
C67B 0.0507(13) 0.0563(14) 0.0681(15) -0.0091(12) 0.0112(11) -0.0133(11)
C68B 0.0507(13) 0.0563(14) 0.0681(15) -0.0091(12) 0.0112(11) -0.0133(11)
C69B 0.0507(13) 0.0563(14) 0.0681(15) -0.0091(12) 0.0112(11) -0.0133(11)
C70B 0.0507(13) 0.0563(14) 0.0681(15) -0.0091(12) 0.0112(11) -0.0133(11)
C71B 0.0507(13) 0.0563(14) 0.0681(15) -0.0091(12) 0.0112(11) -0.0133(11)
C72B 0.0507(13) 0.0563(14) 0.0681(15) -0.0091(12) 0.0112(11) -0.0133(11)
C73B 0.0507(13) 0.0563(14) 0.0681(15) -0.0091(12) 0.0112(11) -0.0133(11)
C74B 0.0507(13) 0.0563(14) 0.0681(15) -0.0091(12) 0.0112(11) -0.0133(11)
C75B 0.0507(13) 0.0563(14) 0.0681(15) -0.0091(12) 0.0112(11) -0.0133(11)
C76B 0.0507(13) 0.0563(14) 0.0681(15) -0.0091(12) 0.0112(11) -0.0133(11)
C77B 0.0507(13) 0.0563(14) 0.0681(15) -0.0091(12) 0.0112(11) -0.0133(11)
C78B 0.0507(13) 0.0563(14) 0.0681(15) -0.0091(12) 0.0112(11) -0.0133(11)
C79B 0.0507(13) 0.0563(14) 0.0681(15) -0.0091(12) 0.0112(11) -0.0133(11)
C80B 0.0507(13) 0.0563(14) 0.0681(15) -0.0091(12) 0.0112(11) -0.0133(11)
C2DB 0.0507(13) 0.0563(14) 0.0681(15) -0.0091(12) 0.0112(11) -0.0133(11)
C3DB 0.0507(13) 0.0563(14) 0.0681(15) -0.0091(12) 0.0112(11) -0.0133(11)
C5DB 0.0507(13) 0.0563(14) 0.0681(15) -0.0091(12) 0.0112(11) -0.0133(11)
C6DB 0.0507(13) 0.0563(14) 0.0681(15) -0.0091(12) 0.0112(11) -0.0133(11)
Cl1B 0.0507(13) 0.0563(14) 0.0681(15) -0.0091(12) 0.0112(11) -0.0133(11)
C1AT 0.056(3) 0.060(3) 0.046(3) 0.011(2) 0.006(2) 0.017(2)
C2AT 0.056(3) 0.060(3) 0.046(3) 0.011(2) 0.006(2) 0.017(2)
C3AT 0.056(3) 0.060(3) 0.046(3) 0.011(2) 0.006(2) 0.017(2)
C4AT 0.056(3) 0.060(3) 0.046(3) 0.011(2) 0.006(2) 0.017(2)
C5AT 0.056(3) 0.060(3) 0.046(3) 0.011(2) 0.006(2) 0.017(2)
C6AT 0.056(3) 0.060(3) 0.046(3) 0.011(2) 0.006(2) 0.017(2)
C7AT 0.056(3) 0.060(3) 0.046(3) 0.011(2) 0.006(2) 0.017(2)
C1BT 0.040(5) 0.095(9) 0.082(8) 0.046(7) 0.007(5) 0.021(6)
C2BT 0.040(5) 0.095(9) 0.082(8) 0.046(7) 0.007(5) 0.021(6)
C3BT 0.040(5) 0.095(9) 0.082(8) 0.046(7) 0.007(5) 0.021(6)
C4BT 0.040(5) 0.095(9) 0.082(8) 0.046(7) 0.007(5) 0.021(6)
C5BT 0.040(5) 0.095(9) 0.082(8) 0.046(7) 0.007(5) 0.021(6)
C6BT 0.040(5) 0.095(9) 0.082(8) 0.046(7) 0.007(5) 0.021(6)
C7BT 0.040(5) 0.095(9) 0.082(8) 0.046(7) 0.007(5) 0.021(6)
C1CT 0.142(8) 0.062(4) 0.050(3) 0.002(3) 0.046(5) 0.011(5)
C2CT 0.142(8) 0.062(4) 0.050(3) 0.002(3) 0.046(5) 0.011(5)
C3CT 0.142(8) 0.062(4) 0.050(3) 0.002(3) 0.046(5) 0.011(5)
C4CT 0.142(8) 0.062(4) 0.050(3) 0.002(3) 0.046(5) 0.011(5)
C5CT 0.142(8) 0.062(4) 0.050(3) 0.002(3) 0.046(5) 0.011(5)
C6CT 0.142(8) 0.062(4) 0.050(3) 0.002(3) 0.046(5) 0.011(5)
C7CT 0.142(8) 0.062(4) 0.050(3) 0.002(3) 0.046(5) 0.011(5)

loop_
_atom_type_symbol
_atom_type_description
_atom_type_scat_dispersion_real
_atom_type_scat_dispersion_imag
_atom_type_scat_source
C C 0.0033 0.0016 'International Tables Vol C Tables 4.2.6.8 and 6.1.1.4'
H H 0.0000 0.0000 'International Tables Vol C Tables 4.2.6.8 and 6.1.1.4'
Cl Cl 0.1484 0.1585 'International Tables Vol C Tables 4.2.6.8 and 6.1.1.4'
La La -0.2871 2.4523 'International Tables Vol C Tables 4.2.6.8 and 6.1.1.4'

loop_
_geom_angle_atom_site_label_1
_geom_angle_atom_site_label_2
_geom_angle_atom_site_label_3
_geom_angle
_geom_angle_site_symmetry_1
_geom_angle_site_symmetry_3
C11A La1A C7A 33.4(4) . .
C11A La1A C12A 34.4(4) . .
C7A La1A C12A 58.3(4) . .
C11A La1A C6A 58.5(4) . .
C7A La1A C6A 32.4(3) . .
C12A La1A C6A 65.6(4) . .
C11A La1A C8A 57.8(4) . .
C7A La1A C8A 33.0(3) . .
C12A La1A C8A 89.4(4) . .
C6A La1A C8A 51.9(3) . .
C11A La1A C15A 32.7(3) . .
C7A La1A C15A 58.3(4) . .
C12A La1A C15A 54.5(4) . .
C6A La1A C15A 89.0(4) . .
C8A La1A C15A 65.4(4) . .
C11A La1A C13A 53.3(4) . .
C7A La1A C13A 85.1(4) . .
C12A La1A C13A 31.7(3) . .
C6A La1A C13A 97.3(3) . .
C8A La1A C13A 110.2(4) . .
C15A La1A C13A 51.5(4) . .
C11A La1A C5A 58.3(4) . .
C7A La1A C5A 66.4(4) . .
C12A La1A C5A 30.6(4) . .
C6A La1A C5A 54.4(3) . .
C8A La1A C5A 98.8(4) . .
C15A La1A C5A 84.5(4) . .
C13A La1A C5A 53.0(3) . .
C11A La1A C10A 84.0(4) . .
C7A La1A C10A 51.4(3) . .
C12A La1A C10A 96.1(4) . .
C6A La1A C10A 30.5(3) . .
C8A La1A C10A 48.7(3) . .
C15A La1A C10A 108.3(4) . .
C13A La1A C10A 127.8(3) . .
C5A La1A C10A 80.8(3) . .
C11A La1A C14A 51.7(4) . .
C7A La1A C14A 83.9(4) . .
C12A La1A C14A 51.8(4) . .
C6A La1A C14A 109.3(4) . .
C8A La1A C14A 95.5(4) . .
C15A La1A C14A 30.0(4) . .
C13A La1A C14A 30.1(3) . .
C5A La1A C14A 80.0(3) . .
C10A La1A C14A 135.4(4) . .
C11A La1A C9A 82.1(4) . .
C7A La1A C9A 50.5(4) . .
C12A La1A C9A 107.9(4) . .
C6A La1A C9A 49.4(3) . .
C8A La1A C9A 28.2(3) . .
C15A La1A C9A 93.6(4) . .
C13A La1A C9A 135.3(4) . .
C5A La1A C9A 103.8(3) . .
C10A La1A C9A 28.6(3) . .
C14A La1A C9A 123.6(4) . .
C11A La1A C78A 64.4(4) . .
C7A La1A C78A 55.5(3) . .
C12A La1A C78A 98.6(4) . .
C6A La1A C78A 81.0(3) . .
C8A La1A C78A 29.6(3) . .
C15A La1A C78A 53.2(4) . .
C13A La1A C78A 104.7(4) . .
C5A La1A C78A 119.7(3) . .
C10A La1A C78A 75.9(3) . .
C14A La1A C78A 79.4(4) . .
C9A La1A C78A 49.3(3) . .
C10A La2A C9A 39.5(4) . .
C10A La2A C61A 37.1(4) . .
C9A La2A C61A 67.0(5) . .
C10A La2A C6A 37.5(4) . .
C9A La2A C6A 61.4(4) . .
C61A La2A C6A 64.6(4) . .
C10A La2A C8A 60.5(4) . .
C9A La2A C8A 34.5(4) . .
C61A La2A C8A 96.2(5) . .
C6A La2A C8A 57.2(4) . .
C10A La2A C7A 58.7(4) . .
C9A La2A C7A 57.5(4) . .
C61A La2A C7A 93.7(4) . .
C6A La2A C7A 32.8(3) . .
C8A La2A C7A 33.4(3) . .
C10A La2A C77A 63.3(4) . .
C9A La2A C77A 34.1(4) . .
C61A La2A C77A 71.2(5) . .
C6A La2A C77A 94.3(4) . .
C8A La2A C77A 59.9(4) . .
C7A La2A C77A 89.9(4) . .
C10A La2A C51A 56.6(4) . .
C9A La2A C51A 67.0(4) . .
C61A La2A C51A 30.2(4) . .
C6A La2A C51A 91.6(4) . .
C8A La2A C51A 101.5(4) . .
C7A La2A C51A 114.5(4) . .
C77A La2A C51A 52.9(4) . .
C10A La2A C62A 59.4(4) . .
C9A La2A C62A 96.1(4) . .
C61A La2A C62A 31.1(4) . .
C6A La2A C62A 68.3(4) . .
C8A La2A C62A 118.6(4) . .
C7A La2A C62A 101.1(3) . .
C77A La2A C62A 101.5(4) . .
C51A La2A C62A 52.1(3) . .
C10A La2A C52A 65.8(4) . .
C9A La2A C52A 53.6(4) . .
C61A La2A C52A 55.7(4) . .
C6A La2A C52A 102.9(4) . .
C8A La2A C52A 84.8(4) . .
C7A La2A C52A 110.9(4) . .
C77A La2A C52A 26.5(4) . .
C51A La2A C52A 29.6(3) . .
C62A La2A C52A 81.6(3) . .
C10A La2A C78A 87.7(4) . .
C9A La2A C78A 53.4(4) . .
C61A La2A C78A 120.4(4) . .
C6A La2A C78A 83.8(4) . .
C8A La2A C78A 28.6(3) . .
C7A La2A C78A 53.8(3) . .
C77A La2A C78A 61.9(4) . .
C51A La2A C78A 114.1(4) . .
C62A La2A C78A 146.9(4) . .
C52A La2A C78A 88.0(4) . .
C10A La2A C2A 64.1(4) . .
C9A La2A C2A 103.3(4) . .
C61A La2A C2A 52.0(4) . .
C6A La2A C2A 53.6(3) . .
C8A La2A C2A 110.8(4) . .
C7A La2A C2A 83.0(3) . .
C77A La2A C2A 121.9(4) . .
C51A La2A C2A 78.2(3) . .
C62A La2A C2A 27.2(3) . .
C52A La2A C2A 107.0(4) . .
C78A La2A C2A 136.8(3) . .
C12A La3A C13A 34.6(5) . .
C12A La3A C69A 59.8(7) . .
C13A La3A C69A 32.3(6) . .
C12A La3A C5A 32.0(4) . .
C13A La3A C5A 57.7(6) . .
C69A La3A C5A 66.9(8) . .
C12A La3A C4A 56.1(7) . .
C13A La3A C4A 64.8(8) . .
C69A La3A C4A 54.7(8) . .
C5A La3A C4A 30.8(4) . .
C12A La3A C14A 53.9(6) . .
C13A La3A C14A 32.1(4) . .
C69A La3A C14A 55.0(7) . .
C5A La3A C14A 84.5(7) . .
C4A La3A C14A 96.9(9) . .
C12A La3A C11A 32.4(5) . .
C13A La3A C11A 53.8(6) . .
C69A La3A C11A 85.5(8) . .
C5A La3A C11A 57.0(6) . .
C4A La3A C11A 86.3(7) . .
C14A La3A C11A 50.8(6) . .
C12A La3A C70A 67.3(8) . .
C13A La3A C70A 56.3(8) . .
C69A La3A C70A 31.6(6) . .
C5A La3A C70A 55.1(7) . .
C4A La3A C70A 29.4(5) . .
C14A La3A C70A 85.2(10) . .
C11A La3A C70A 99.5(8) . .
C12A La3A C15A 52.3(6) . .
C13A La3A C15A 51.9(6) . .
C69A La3A C15A 81.8(8) . .
C5A La3A C15A 83.0(7) . .
C4A La3A C15A 107.7(8) . .
C14A La3A C15A 29.8(4) . .
C11A La3A C15A 30.0(4) . .
C70A La3A C15A 108.1(9) . .
C12A La3A C7A 52.3(7) . .
C13A La3A C7A 81.2(8) . .
C69A La3A C7A 111.4(8) . .
C5A La3A C7A 61.6(7) . .
C4A La3A C7A 91.9(7) . .
C14A La3A C7A 77.6(8) . .
C11A La3A C7A 28.5(5) . .
C70A La3A C7A 115.5(8) . .
C15A La3A C7A 50.8(6) . .
C12A La3A C6A 60.1(7) . .
C13A La3A C6A 94.5(8) . .
C69A La3A C6A 116.4(8) . .
C5A La3A C6A 51.3(6) . .
C4A La3A C6A 75.8(6) . .
C14A La3A C6A 101.7(9) . .
C11A La3A C6A 51.0(6) . .
C70A La3A C6A 104.6(8) . .
C15A La3A C6A 77.8(9) . .
C7A La3A C6A 27.6(4) . .
C11B La1B C7B 34.0(4) . .
C11B La1B C12B 34.7(4) . .
C7B La1B C12B 58.8(5) . .
C11B La1B C8B 58.2(5) . .
C7B La1B C8B 33.8(4) . .
C12B La1B C8B 90.3(6) . .
C11B La1B C15B 33.3(4) . .
C7B La1B C15B 59.6(5) . .
C12B La1B C15B 55.1(5) . .
C8B La1B C15B 65.8(5) . .
C11B La1B C6B 58.9(5) . .
C7B La1B C6B 32.9(4) . .
C12B La1B C6B 65.0(5) . .
C8B La1B C6B 54.2(4) . .
C15B La1B C6B 90.3(5) . .
C11B La1B C13B 54.6(5) . .
C7B La1B C13B 86.7(5) . .
C12B La1B C13B 32.4(4) . .
C8B La1B C13B 111.8(5) . .
C15B La1B C13B 52.5(5) . .
C6B La1B C13B 97.4(5) . .
C11B La1B C5B 58.8(5) . .
C7B La1B C5B 66.6(5) . .
C12B La1B C5B 30.7(4) . .
C8B La1B C5B 99.9(5) . .
C15B La1B C5B 85.3(5) . .
C6B La1B C5B 53.4(4) . .
C13B La1B C5B 53.1(4) . .
C11B La1B C14B 52.4(5) . .
C7B La1B C14B 85.3(5) . .
C12B La1B C14B 52.2(5) . .
C8B La1B C14B 96.2(6) . .
C15B La1B C14B 30.4(4) . .
C6B La1B C14B 110.1(6) . .
C13B La1B C14B 30.5(4) . .
C5B La1B C14B 80.4(4) . .
C11B La1B C10B 83.2(5) . .
C7B La1B C10B 50.0(5) . .
C12B La1B C10B 95.4(5) . .
C8B La1B C10B 48.6(5) . .
C15B La1B C10B 108.0(5) . .
C6B La1B C10B 30.4(4) . .
C13B La1B C10B 127.8(5) . .
C5B La1B C10B 80.4(4) . .
C14B La1B C10B 135.3(5) . .
C11B La1B C9B 82.4(5) . .
C7B La1B C9B 50.4(4) . .
C12B La1B C9B 108.4(5) . .
C8B La1B C9B 28.4(4) . .
C15B La1B C9B 94.2(5) . .
C6B La1B C9B 50.8(4) . .
C13B La1B C9B 136.8(5) . .
C5B La1B C9B 104.2(4) . .
C14B La1B C9B 124.5(5) . .
C10B La1B C9B 28.6(3) . .
C11B La1B C78B 65.0(5) . .
C7B La1B C78B 56.8(5) . .
C12B La1B C78B 99.5(5) . .
C8B La1B C78B 29.8(4) . .
C15B La1B C78B 53.4(5) . .
C6B La1B C78B 83.4(4) . .
C13B La1B C78B 105.9(5) . .
C5B La1B C78B 120.9(5) . .
C14B La1B C78B 79.8(5) . .
C10B La1B C78B 76.2(5) . .
C9B La1B C78B 49.9(4) . .
C10B La2B C9B 40.9(7) . .
C10B La2B C61B 39.7(6) . .
C9B La2B C61B 69.7(9) . .
C10B La2B C6B 38.7(6) . .
C9B La2B C6B 65.0(8) . .
C61B La2B C6B 67.0(8) . .
C10B La2B C8B 61.6(8) . .
C9B La2B C8B 35.3(6) . .
C61B La2B C8B 99.7(10) . .
C6B La2B C8B 60.2(7) . .
C10B La2B C7B 58.1(7) . .
C9B La2B C7B 58.2(7) . .
C61B La2B C7B 95.7(9) . .
C6B La2B C7B 33.5(4) . .
C8B La2B C7B 34.0(5) . .
C10B La2B C77B 65.5(9) . .
C9B La2B C77B 34.7(6) . .
C61B La2B C77B 73.0(9) . .
C6B La2B C77B 98.4(9) . .
C8B La2B C77B 61.0(7) . .
C7B La2B C77B 91.3(8) . .
C10B La2B C51B 60.0(8) . .
C9B La2B C51B 69.0(9) . .
C61B La2B C51B 31.5(5) . .
C6B La2B C51B 95.6(9) . .
C8B La2B C51B 104.3(10) . .
C7B La2B C51B 117.2(9) . .
C77B La2B C51B 53.5(7) . .
C10B La2B C62B 62.4(8) . .
C9B La2B C62B 100.1(10) . .
C61B La2B C62B 32.7(6) . .
C6B La2B C62B 69.2(7) . .
C8B La2B C62B 122.7(9) . .
C7B La2B C62B 102.7(8) . .
C77B La2B C62B 104.7(9) . .
C51B La2B C62B 54.6(6) . .
C10B La2B C52B 69.2(9) . .
C9B La2B C52B 55.0(7) . .
C61B La2B C52B 57.6(7) . .
C6B La2B C52B 107.7(10) . .
C8B La2B C52B 86.6(8) . .
C7B La2B C52B 113.1(9) . .
C77B La2B C52B 26.7(5) . .
C51B La2B C52B 30.1(4) . .
C62B La2B C52B 84.6(7) . .
C10B La2B C2B 65.7(8) . .
C9B La2B C2B 106.4(9) . .
C61B La2B C2B 53.6(7) . .
C6B La2B C2B 52.7(5) . .
C8B La2B C2B 112.8(8) . .
C7B La2B C2B 83.3(7) . .
C77B La2B C2B 125.2(9) . .
C51B La2B C2B 81.2(7) . .
C62B La2B C2B 27.7(4) . .
C52B La2B C2B 110.5(8) . .
C10B La2B C78B 87.9(9) . .
C9B La2B C78B 53.0(7) . .
C61B La2B C78B 122.7(10) . .
C6B La2B C78B 85.5(7) . .
C8B La2B C78B 27.5(5) . .
C7B La2B C78B 54.0(6) . .
C77B La2B C78B 62.2(7) . .
C51B La2B C78B 115.1(9) . .
C62B La2B C78B 150.0(9) . .
C52B La2B C78B 88.2(7) . .
C2B La2B C78B 137.3(8) . .
C12B La3B C13B 36.8(6) . .
C12B La3B C5B 33.7(5) . .
C13B La3B C5B 60.6(8) . .
C12B La3B C69B 62.2(10) . .
C13B La3B C69B 33.2(7) . .
C5B La3B C69B 68.6(10) . .
C12B La3B C11B 34.1(5) . .
C13B La3B C11B 57.0(7) . .
C5B La3B C11B 60.1(6) . .
C69B La3B C11B 89.5(9) . .
C12B La3B C14B 56.0(7) . .
C13B La3B C14B 33.1(5) . .
C5B La3B C14B 88.1(9) . .
C69B La3B C14B 57.1(8) . .
C11B La3B C14B 52.8(6) . .
C12B La3B C4B 58.7(8) . .
C13B La3B C4B 67.2(10) . .
C5B La3B C4B 31.8(5) . .
C69B La3B C4B 55.2(9) . .
C11B La3B C4B 90.4(8) . .
C14B La3B C4B 100.3(12) . .
C12B La3B C15B 54.5(6) . .
C13B La3B C15B 54.3(6) . .
C5B La3B C15B 87.0(7) . .
C69B La3B C15B 85.1(9) . .
C11B La3B C15B 31.1(4) . .
C14B La3B C15B 30.7(4) . .
C4B La3B C15B 112.4(9) . .
C12B La3B C70B 70.1(10) . .
C13B La3B C70B 57.9(10) . .
C5B La3B C70B 56.4(8) . .
C69B La3B C70B 31.7(6) . .
C11B La3B C70B 103.9(10) . .
C14B La3B C70B 87.7(11) . .
C4B La3B C70B 29.6(5) . .
C15B La3B C70B 112.1(11) . .
C12B La3B C7B 54.7(7) . .
C13B La3B C7B 85.7(8) . .
C5B La3B C7B 64.3(7) . .
C69B La3B C7B 116.3(9) . .
C11B La3B C7B 29.8(5) . .
C14B La3B C7B 80.8(8) . .
C4B La3B C7B 95.3(7) . .
C15B La3B C7B 53.0(7) . .
C70B La3B C7B 119.8(9) . .
C12B La3B C6B 62.1(8) . .
C13B La3B C6B 98.8(8) . .
C5B La3B C6B 52.3(6) . .
C69B La3B C6B 119.6(9) . .
C11B La3B C6B 53.1(7) . .
C14B La3B C6B 105.8(9) . .
C4B La3B C6B 77.1(6) . .
C15B La3B C6B 81.1(9) . .
C70B La3B C6B 106.3(8) . .
C7B La3B C6B 28.8(4) . .
C12B La3B C8B 80.2(10) . .
C13B La3B C8B 104.5(10) . .
C5B La3B C8B 91.3(9) . .
C69B La3B C8B 137.7(9) . .
C11B La3B C8B 48.8(8) . .
C14B La3B C8B 86.6(9) . .
C4B La3B C8B 121.0(9) . .
C15B La3B C8B 56.0(8) . .
C70B La3B C8B 147.3(8) . .
C7B La3B C8B 27.6(5) . .
C6B La3B C8B 45.3(6) . .
C2B C1A C2A 121.1(11) . .
C2B C1A C1DA 121.5(9) . .
C2A C1A C1DA 115.0(5) . .
C2B C1A C6A 26.7(7) . .
C2A C1A C6A 112.7(7) . .
C1DA C1A C6A 114.9(5) . .
C2B C1A C6B 107.5(11) . .
C2A C1A C6B 28.4(7) . .
C1DA C1A C6B 114.2(8) . .
C6A C1A C6B 89.9(9) . .
C2B C1A C5A 72.4(9) . .
C2A C1A C5A 102.3(7) . .
C1DA C1A C5A 111.0(6) . .
C6A C1A C5A 98.9(7) . .
C6B C1A C5A 124.4(9) . .
C2B C1A C5B 102.3(10) . .
C2A C1A C5B 69.0(8) . .
C1DA C1A C5B 111.9(8) . .
C6A C1A C5B 125.1(8) . .
C6B C1A C5B 95.8(10) . .
C5A C1A C5B 36.5(8) . .
C2B C1A La2A 47.2(9) . .
C2A C1A La2A 74.0(5) . .
C1DA C1A La2A 162.1(4) . .
C6A C1A La2A 48.0(4) . .
C6B C1A La2A 65.7(8) . .
C5A C1A La2A 80.5(4) . .
C5B C1A La2A 85.6(8) . .
C62A C2A C3A 117.2(10) . .
C62A C2A C1A 127.5(10) . .
C3A C2A C1A 109.9(10) . .
C62A C2A La2A 68.6(6) . .
C3A C2A La2A 103.6(7) . .
C1A C2A La2A 79.5(5) . .
C16A C3A C2A 126.1(12) . .
C16A C3A C4A 115.6(11) . .
C2A C3A C4A 108.4(10) . .
C70A C4A C5A 125.4(11) . .
C70A C4A C3A 122.4(11) . .
C5A C4A C3A 106.4(9) . .
C70A C4A La3A 77.7(10) . .
C5A C4A La3A 71.3(9) . .
C3A C4A La3A 99.3(8) . .
C70A C4A La1A 87.4(6) . .
C5A C4A La1A 63.0(6) . .
C3A C4A La1A 96.1(7) . .
La3A C4A La1A 10.0(8) . .
C12A C5A C4A 118.4(10) . .
C12A C5A C1A 125.9(10) . .
C4A C5A C1A 106.5(8) . .
C12A C5A La3A 66.6(8) . .
C4A C5A La3A 77.8(10) . .
C1A C5A La3A 97.4(9) . .
C12A C5A La1A 64.5(6) . .
C4A C5A La1A 89.7(6) . .
C1A C5A La1A 88.4(5) . .
La3A C5A La1A 13.3(9) . .
C7A C6A C10A 108.3(9) . .
C7A C6A C1A 130.7(10) . .
C10A C6A C1A 116.0(8) . .
C7A C6A La2A 83.2(6) . .
C10A C6A La2A 58.6(5) . .
C1A C6A La2A 101.7(5) . .
C7A C6A La1A 69.4(6) . .
C10A C6A La1A 83.3(6) . .
C1A C6A La1A 94.7(5) . .
La2A C6A La1A 25.00(16) . .
C7A C6A La3A 75.1(8) . .
C10A C6A La3A 89.2(8) . .
C1A C6A La3A 84.7(8) . .
La2A C6A La3A 30.9(6) . .
La1A C6A La3A 10.2(6) . .
C11A C7A C6A 120.7(11) . .
C11A C7A C8A 116.7(11) . .
C6A C7A C8A 104.8(9) . .
C11A C7A La1A 71.8(7) . .
C6A C7A La1A 78.2(6) . .
C8A C7A La1A 77.9(6) . .
C11A C7A La2A 96.6(7) . .
C6A C7A La2A 64.0(6) . .
C8A C7A La2A 65.3(6) . .
La1A C7A La2A 24.78(15) . .
C11A C7A La3A 65.8(8) . .
C6A C7A La3A 77.3(7) . .
C8A C7A La3A 86.5(9) . .
La1A C7A La3A 8.8(6) . .
La2A C7A La3A 31.6(6) . .
C9A C8A C7A 110.9(9) . .
C9A C8A C78A 119.2(11) . .
C7A C8A C78A 123.6(12) . .
C9A C8A La2A 62.8(6) . .
C7A C8A La2A 81.3(6) . .
C78A C8A La2A 99.4(7) . .
C9A C8A La1A 87.7(7) . .
C7A C8A La1A 69.1(6) . .
C78A C8A La1A 88.3(7) . .
La2A C8A La1A 24.97(16) . .
C8A C9A C10A 107.8(10) . .
C8A C9A C77A 124.4(11) . .
C10A C9A C77A 119.5(11) . .
C8A C9A La2A 82.7(7) . .
C10A C9A La2A 65.6(6) . .
C77A C9A La2A 91.2(7) . .
C8A C9A La1A 64.1(6) . .
C10A C9A La1A 73.0(6) . .
C77A C9A La1A 102.5(7) . .
La2A C9A La1A 18.67(17) . .
C9A C10A C61A 122.3(10) . .
C9A C10A C6A 107.8(9) . .
C61A C10A C6A 122.5(10) . .
C9A C10A La2A 74.9(6) . .
C61A C10A La2A 83.5(7) . .
C6A C10A La2A 83.9(7) . .
C9A C10A La1A 78.4(6) . .
C61A C10A La1A 96.5(8) . .
C6A C10A La1A 66.2(6) . .
La2A C10A La1A 18.16(18) . .
C7A C11A C15A 121.3(12) . .
C7A C11A C12A 114.8(10) . .
C15A C11A C12A 107.9(10) . .
C7A C11A La1A 74.7(7) . .
C15A C11A La1A 80.1(7) . .
C12A C11A La1A 74.7(7) . .
C7A C11A La3A 85.7(10) . .
C15A C11A La3A 79.3(8) . .
C12A C11A La3A 63.3(10) . .
La1A C11A La3A 12.9(8) . .
C7A C11A La2A 56.4(6) . .
C15A C11A La2A 91.2(8) . .
C12A C11A La2A 84.8(7) . .
La1A C11A La2A 18.34(14) . .
La3A C11A La2A 30.0(8) . .
C5A C12A C13A 118.1(11) . .
C5A C12A C11A 125.4(11) . .
C13A C12A C11A 107.1(10) . .
C5A C12A La3A 81.4(9) . .
C13A C12A La3A 73.1(10) . .
C11A C12A La3A 84.3(12) . .
C5A C12A La1A 84.9(7) . .
C13A C12A La1A 83.6(7) . .
C11A C12A La1A 70.9(7) . .
La3A C12A La1A 14.7(9) . .
C69A C13A C14A 118.2(11) . .
C69A C13A C12A 122.9(11) . .
C14A C13A C12A 107.7(10) . .
C69A C13A La3A 80.3(11) . .
C14A C13A La3A 84.0(10) . .
C12A C13A La3A 72.3(10) . .
C69A C13A La1A 92.7(7) . .
C14A C13A La1A 78.0(7) . .
C12A C13A La1A 64.7(6) . .
La3A C13A La1A 12.4(9) . .
C80A C14A C15A 124.0(12) . .
C80A C14A C13A 121.0(13) . .
C15A C14A C13A 108.5(10) . .
C80A C14A La3A 99.1(10) . .
C15A C14A La3A 79.6(11) . .
C13A C14A La3A 63.8(9) . .
C80A C14A La1A 104.1(8) . .
C15A C14A La1A 66.8(7) . .
C13A C14A La1A 71.9(7) . .
La3A C14A La1A 13.0(8) . .
C14A C15A C11A 108.6(10) . .
C14A C15A C79A 122.0(11) . .
C11A C15A C79A 119.6(12) . .
C14A C15A La1A 83.1(8) . .
C11A C15A La1A 67.2(7) . .
C79A C15A La1A 87.4(7) . .
C14A C15A La3A 70.6(11) . .
C11A C15A La3A 70.7(8) . .
C79A C15A La3A 96.0(9) . .
La1A C15A La3A 12.7(8) . .
C3A C16A C17A 118.0(11) . .
C3A C16A C20A 122.5(12) . .
C17A C16A C20A 109.7(9) . .
C63A C17A C16A 120.9(10) . .
C63A C17A C18A 123.6(11) . .
C16A C17A C18A 105.5(9) . .
C19A C18A C21A 121.6(11) . .
C19A C18A C17A 110.0(9) . .
C21A C18A C17A 117.9(11) . .
C18A C19A C30A 119.8(11) . .
C18A C19A C20A 108.4(9) . .
C30A C19A C20A 118.6(11) . .
C71A C20A C19A 122.4(11) . .
C71A C20A C16A 121.0(11) . .
C19A C20A C16A 105.3(10) . .
C18A C21A C22A 121.7(11) . .
C18A C21A C25A 117.6(12) . .
C22A C21A C25A 110.2(10) . .
C21A C22A C64A 121.4(11) . .
C21A C22A C23A 110.9(9) . .
C64A C22A C23A 117.9(11) . .
C65A C23A C22A 123.6(12) . .
C65A C23A C24A 120.7(12) . .
C22A C23A C24A 101.7(9) . .
C31A C24A C25A 120.2(12) . .
C31A C24A C23A 118.8(11) . .
C25A C24A C23A 111.4(9) . .
C26A C25A C21A 121.5(12) . .
C26A C25A C24A 118.1(10) . .
C21A C25A C24A 105.8(10) . .
C25A C26A C27A 121.6(11) . .
C25A C26A C30A 119.0(11) . .
C27A C26A C30A 106.1(10) . .
C35A C27A C26A 119.0(12) . .
C35A C27A C28A 121.9(11) . .
C26A C27A C28A 108.6(9) . .
C73A C28A C27A 117.8(11) . .
C73A C28A C29A 123.5(11) . .
C27A C28A C29A 106.8(9) . .
C30A C29A C72A 124.0(11) . .
C30A C29A C28A 108.8(10) . .
C72A C29A C28A 118.5(11) . .
C29A C30A C19A 120.7(12) . .
C29A C30A C26A 109.7(9) . .
C19A C30A C26A 119.7(12) . .
C24A C31A C35A 121.5(12) . .
C24A C31A C32A 120.5(11) . .
C35A C31A C32A 107.3(9) . .
C33A C32A C66A 121.5(11) . .
C33A C32A C31A 105.3(9) . .
C66A C32A C31A 121.9(10) . .
C36A C33A C32A 120.1(11) . .
C36A C33A C34A 119.1(12) . .
C32A C33A C34A 110.9(10) . .
C33A C34A C35A 107.2(10) . .
C33A C34A C74A 122.2(10) . .
C35A C34A C74A 120.9(11) . .
C27A C35A C34A 120.1(11) . .
C27A C35A C31A 119.2(11) . .
C34A C35A C31A 108.1(9) . .
C33A C36A C37A 120.9(11) . .
C33A C36A C40A 120.4(11) . .
C37A C36A C40A 108.2(9) . .
C67A C37A C36A 125.3(11) . .
C67A C37A C38A 116.8(10) . .
C36A C37A C38A 108.1(10) . .
C41A C38A C39A 121.3(12) . .
C41A C38A C37A 121.3(11) . .
C39A C38A C37A 106.4(9) . .
C38A C39A C50A 116.2(11) . .
C38A C39A C40A 109.7(10) . .
C50A C39A C40A 120.5(12) . .
C36A C40A C39A 106.1(10) . .
C36A C40A C75A 121.6(10) . .
C39A C40A C75A 122.4(11) . .
C38A C41A C45A 120.3(12) . .
C38A C41A C42A 115.7(11) . .
C45A C41A C42A 112.4(10) . .
C68A C42A C43A 123.6(11) . .
C68A C42A C41A 124.4(12) . .
C43A C42A C41A 101.8(9) . .
C44A C43A C77A 122.8(12) . .
C44A C43A C42A 111.2(10) . .
C77A C43A C42A 115.3(11) . .
C43A C44A C78A 121.8(11) . .
C43A C44A C45A 111.7(10) . .
C78A C44A C45A 115.7(12) . .
C46A C45A C41A 121.5(13) . .
C46A C45A C44A 127.4(14) . .
C41A C45A C44A 102.5(10) . .
C45A C46A C50A 119.0(12) . .
C45A C46A C47A 121.4(12) . .
C50A C46A C47A 104.8(9) . .
C48A C47A C79A 129.3(12) . .
C48A C47A C46A 109.0(10) . .
C79A C47A C46A 111.7(12) . .
C47A C48A C49A 110.1(11) . .
C47A C48A C80A 119.9(11) . .
C49A C48A C80A 118.7(11) . .
C50A C49A C76A 121.0(11) . .
C50A C49A C48A 106.9(10) . .
C76A C49A C48A 120.5(11) . .
C39A C50A C49A 119.4(11) . .
C39A C50A C46A 121.5(12) . .
C49A C50A C46A 109.0(10) . .
C61A C51A C52A 122.1(11) . .
C61A C51A C55A 119.2(11) . .
C52A C51A C55A 110.0(9) . .
C61A C51A La2A 57.0(6) . .
C52A C51A La2A 79.9(6) . .
C55A C51A La2A 109.5(6) . .
C77A C52A C51A 122.6(11) . .
C77A C52A C53A 123.1(12) . .
C51A C52A C53A 104.6(9) . .
C77A C52A La2A 64.8(7) . .
C51A C52A La2A 70.5(6) . .
C53A C52A La2A 109.9(7) . .
C54A C53A C52A 109.3(9) . .
C54A C53A C68A 126.0(10) . .
C52A C53A C68A 113.5(10) . .
C53A C54A C55A 112.8(9) . .
C53A C54A C65A 122.1(11) . .
C55A C54A C65A 118.2(11) . .
C64A C55A C54A 121.2(11) . .
C64A C55A C51A 125.0(10) . .
C54A C55A C51A 103.2(9) . .
C69A C56A C57A 120.6(12) . .
C69A C56A C60A 118.8(12) . .
C57A C56A C60A 110.0(9) . .
C72A C57A C56A 123.5(11) . .
C72A C57A C58A 124.0(12) . .
C56A C57A C58A 105.3(9) . .
C59A C58A C57A 110.6(9) . .
C59A C58A C73A 123.9(10) . .
C57A C58A C73A 118.2(12) . .
C58A C59A C76A 121.1(11) . .
C58A C59A C60A 107.9(10) . .
C76A C59A C60A 120.4(11) . .
C80A C60A C56A 123.7(12) . .
C80A C60A C59A 121.7(12) . .
C56A C60A C59A 106.2(10) . .
C51A C61A C10A 114.9(11) . .
C51A C61A C62A 118.5(11) . .
C10A C61A C62A 120.7(11) . .
C51A C61A La2A 92.8(8) . .
C10A C61A La2A 59.4(6) . .
C62A C61A La2A 93.8(8) . .
C2A C62A C61A 116.4(10) . .
C2A C62A C63A 115.6(10) . .
C61A C62A C63A 123.2(10) . .
C2A C62A La2A 84.2(6) . .
C61A C62A La2A 55.1(6) . .
C63A C62A La2A 110.7(7) . .
C17A C63A C64A 119.0(11) . .
C17A C63A C62A 119.8(11) . .
C64A C63A C62A 113.5(11) . .
C55A C64A C22A 119.4(12) . .
C55A C64A C63A 120.4(11) . .
C22A C64A C63A 116.0(12) . .
C23A C65A C66A 124.5(12) . .
C23A C65A C54A 117.4(12) . .
C66A C65A C54A 112.0(11) . .
C32A C66A C65A 113.1(11) . .
C32A C66A C67A 116.9(10) . .
C65A C66A C67A 124.7(10) . .
C37A C67A C68A 126.3(13) . .
C37A C67A C66A 113.5(10) . .
C68A C67A C66A 114.7(11) . .
C42A C68A C67A 115.3(13) . .
C42A C68A C53A 119.8(11) . .
C67A C68A C53A 120.1(12) . .
C56A C69A C13A 119.4(12) . .
C56A C69A C70A 118.6(11) . .
C13A C69A C70A 118.0(10) . .
C56A C69A La3A 103.1(9) . .
C13A C69A La3A 67.4(9) . .
C70A C69A La3A 80.1(8) . .
C4A C70A C71A 118.2(12) . .
C4A C70A C69A 117.0(11) . .
C71A C70A C69A 120.4(10) . .
C4A C70A La3A 72.9(8) . .
C71A C70A La3A 109.2(8) . .
C69A C70A La3A 68.3(8) . .
C20A C71A C70A 118.6(11) . .
C20A C71A C72A 118.9(12) . .
C70A C71A C72A 117.6(12) . .
C57A C72A C29A 118.4(11) . .
C57A C72A C71A 118.9(12) . .
C29A C72A C71A 115.1(12) . .
C28A C73A C74A 124.0(12) . .
C28A C73A C58A 115.5(11) . .
C74A C73A C58A 115.3(11) . .
C75A C74A C73A 121.5(11) . .
C75A C74A C34A 117.3(10) . .
C73A C74A C34A 115.3(11) . .
C40A C75A C74A 117.6(11) . .
C40A C75A C76A 116.5(11) . .
C74A C75A C76A 120.7(12) . .
C49A C76A C59A 117.4(11) . .
C49A C76A C75A 120.0(12) . .
C59A C76A C75A 117.2(11) . .
C52A C77A C43A 123.7(12) . .
C52A C77A C9A 117.7(12) . .
C43A C77A C9A 113.6(12) . .
C52A C77A La2A 88.7(8) . .
C43A C77A La2A 103.2(8) . .
C9A C77A La2A 54.7(5) . .
C79A C78A C44A 117.2(12) . .
C79A C78A C8A 119.5(12) . .
C44A C78A C8A 116.9(12) . .
C79A C78A La1A 77.9(7) . .
C44A C78A La1A 107.3(7) . .
C8A C78A La1A 62.1(6) . .
C79A C78A La2A 98.9(7) . .
C44A C78A La2A 94.7(7) . .
C8A C78A La2A 52.0(6) . .
La1A C78A La2A 21.30(12) . .
C78A C79A C47A 125.7(13) . .
C78A C79A C15A 117.9(12) . .
C47A C79A C15A 107.0(11) . .
C78A C79A La1A 75.2(7) . .
C47A C79A La1A 103.8(7) . .
C15A C79A La1A 61.4(6) . .
C60A C80A C14A 117.4(13) . .
C60A C80A C48A 120.2(11) . .
C14A C80A C48A 115.4(13) . .
C2DA C1DA C2DB 13.5(2) . .
C2DA C1DA C6DB 116.1(13) . .
C2DB C1DA C6DB 122.9(14) . .
C2DA C1DA C6DA 115.7(8) . .
C2DB C1DA C6DA 119.2(8) . .
C6DB C1DA C6DA 13.3(5) . .
C2DA C1DA C1A 126.0(6) . .
C2DB C1DA C1A 120.9(7) . .
C6DB C1DA C1A 116.3(13) . .
C6DA C1DA C1A 118.4(8) . .
C1DA C2DA C3DA 125.1(7) . .
C1DA C2DA Cl1A 119.5(5) . .
C3DA C2DA Cl1A 115.4(5) . .
C4DA C3DA C2DA 116.3(6) . .
C4DA C3DA H3DA 121.8 . .
C2DA C3DA H3DA 121.8 . .
C3DA C4DA C3DB 13.2(3) . .
C3DA C4DA C5DB 120.6(14) . .
C3DB C4DA C5DB 116.9(15) . .
C3DA C4DA C5DA 124.2(8) . .
C3DB C4DA C5DA 117.3(8) . .
C5DB C4DA C5DA 13.4(5) . .
C3DA C4DA Cl2A 117.6(5) . .
C3DB C4DA Cl2A 123.2(7) . .
C5DB C4DA Cl2A 119.9(14) . .
C5DA C4DA Cl2A 118.2(7) . .
C6DA C5DA C4DA 116.5(12) . .
C6DA C5DA H5DA 121.7 . .
C4DA C5DA H5DA 121.7 . .
C5DA C6DA C1DA 122.1(12) . .
C5DA C6DA H6DA 118.9 . .
C1DA C6DA H6DA 118.9 . .
C62B C2B C3B 115.2(15) . .
C62B C2B C1A 130.2(15) . .
C3B C2B C1A 108.3(13) . .
C62B C2B La2B 65.2(12) . .
C3B C2B La2B 103.5(15) . .
C1A C2B La2B 82.5(9) . .
C16B C3B C2B 130.3(18) . .
C16B C3B C4B 111.8(16) . .
C2B C3B C4B 109.6(15) . .
C70B C4B C5B 126.1(15) . .
C70B C4B C3B 122.8(16) . .
C5B C4B C3B 105.5(13) . .
C70B C4B La3B 80.1(15) . .
C5B C4B La3B 68.5(13) . .
C3B C4B La3B 100.1(14) . .
C70B C4B La1B 88.8(14) . .
C5B C4B La1B 62.2(12) . .
C3B C4B La1B 95.9(13) . .
La3B C4B La1B 8.6(7) . .
C12B C5B C4B 119.5(14) . .
C12B C5B C1A 126.6(14) . .
C4B C5B C1A 106.4(11) . .
C12B C5B La3B 65.0(14) . .
C4B C5B La3B 79.6(14) . .
C1A C5B La3B 100.9(11) . .
C12B C5B La1B 63.7(13) . .
C4B C5B La1B 90.7(13) . .
C1A C5B La1B 91.7(8) . .
La3B C5B La1B 12.8(9) . .
C7B C6B C10B 104.0(11) . .
C7B C6B C1A 132.7(15) . .
C10B C6B C1A 120.7(14) . .
C7B C6B La2B 83.9(12) . .
C10B C6B La2B 57.7(15) . .
C1A C6B La2B 106.2(11) . .
C7B C6B La1B 68.4(11) . .
C10B C6B La1B 85.0(15) . .
C1A C6B La1B 99.1(9) . .
La2B C6B La1B 28.1(6) . .
C7B C6B La3B 74.3(13) . .
C10B C6B La3B 93.2(17) . .
C1A C6B La3B 87.7(11) . .
La2B C6B La3B 35.5(9) . .
La1B C6B La3B 11.7(7) . .
C11B C7B C6B 119.8(17) . .
C11B C7B C8B 114.5(15) . .
C6B C7B C8B 108.2(12) . .
C11B C7B La1B 72.2(12) . .
C6B C7B La1B 78.8(12) . .
C8B C7B La1B 76.8(13) . .
C11B C7B La2B 100.1(14) . .
C6B C7B La2B 62.6(11) . .
C8B C7B La2B 64.9(13) . .
La1B C7B La2B 27.9(5) . .
C11B C7B La3B 65.3(13) . .
C6B C7B La3B 76.9(13) . .
C8B C7B La3B 87.2(15) . .
La1B C7B La3B 10.6(6) . .
La2B C7B La3B 35.5(8) . .
C9B C8B C7B 109.3(12) . .
C9B C8B C78B 120.4(16) . .
C7B C8B C78B 126.0(16) . .
C9B C8B La2B 61.4(13) . .
C7B C8B La2B 81.2(13) . .
C78B C8B La2B 104.1(17) . .
C9B C8B La1B 89.8(15) . .
C7B C8B La1B 69.4(12) . .
C78B C8B La1B 90.1(15) . .
La2B C8B La1B 28.4(6) . .
C9B C8B La3B 92.9(15) . .
C7B C8B La3B 65.2(13) . .
C78B C8B La3B 91.3(15) . .
La2B C8B La3B 31.6(7) . .
La1B C8B La3B 4.5(4) . .
C8B C9B C10B 106.6(13) . .
C8B C9B C77B 124.4(16) . .
C10B C9B C77B 120.9(16) . .
C8B C9B La2B 83.3(15) . .
C10B C9B La2B 64.6(16) . .
C77B C9B La2B 91.9(15) . .
C8B C9B La1B 61.8(13) . .
C10B C9B La1B 74.1(14) . .
C77B C9B La1B 103.6(14) . .
La2B C9B La1B 21.4(6) . .
C9B C10B C61B 118.7(17) . .
C9B C10B C6B 111.2(12) . .
C61B C10B C6B 119(2) . .
C9B C10B La2B 74.5(16) . .
C61B C10B La2B 78.9(19) . .
C6B C10B La2B 83.6(17) . .
C9B C10B La1B 77.3(14) . .
C61B C10B La1B 94.6(19) . .
C6B C10B La1B 64.6(13) . .
La2B C10B La1B 20.1(7) . .
C7B C11B C15B 121.6(16) . .
C7B C11B C12B 113.6(17) . .
C15B C11B C12B 107.3(12) . .
C7B C11B La1B 73.8(12) . .
C15B C11B La1B 79.2(12) . .
C12B C11B La1B 74.7(13) . .
C7B C11B La3B 84.9(15) . .
C15B C11B La3B 79.7(13) . .
C12B C11B La3B 61.7(14) . .
La1B C11B La3B 13.9(8) . .
C5B C12B C13B 116.4(15) . .
C5B C12B C11B 125.9(18) . .
C13B C12B C11B 107.6(11) . .
C5B C12B La3B 81.2(15) . .
C13B C12B La3B 71.7(15) . .
C11B C12B La3B 84.2(16) . .
C5B C12B La1B 85.6(15) . .
C13B C12B La1B 81.8(13) . .
C11B C12B La1B 70.6(12) . .
La3B C12B La1B 14.7(10) . .
C69B C13B C14B 121.2(16) . .
C69B C13B C12B 123.5(17) . .
C14B C13B C12B 107.5(12) . .
C69B C13B La3B 84.0(17) . .
C14B C13B La3B 86.6(16) . .
C12B C13B La3B 71.5(14) . .
C69B C13B La1B 95.6(15) . .
C14B C13B La1B 79.2(14) . .
C12B C13B La1B 65.8(12) . .
La3B C13B La1B 11.7(9) . .
C80B C14B C15B 124.5(17) . .
C80B C14B C13B 120.3(17) . .
C15B C14B C13B 108.2(12) . .
C80B C14B La3B 103.0(18) . .
C15B C14B La3B 78.0(16) . .
C13B C14B La3B 60.3(15) . .
C80B C14B La1B 105.8(18) . .
C15B C14B La1B 65.8(13) . .
C13B C14B La1B 70.2(13) . .
La3B C14B La1B 12.9(8) . .
C14B C15B C11B 109.1(12) . .
C14B C15B C79B 122.2(16) . .
C11B C15B C79B 120.5(15) . .
C14B C15B La1B 83.8(15) . .
C11B C15B La1B 67.6(12) . .
C79B C15B La1B 89.0(13) . .
C14B C15B La3B 71.3(16) . .
C11B C15B La3B 69.2(12) . .
C79B C15B La3B 99.3(15) . .
La1B C15B La3B 13.3(8) . .
C3B C16B C17B 113.0(17) . .
C3B C16B C20B 128.3(18) . .
C17B C16B C20B 109.6(12) . .
C63B C17B C16B 123.2(18) . .
C63B C17B C18B 119.2(16) . .
C16B C17B C18B 104.9(12) . .
C19B C18B C21B 116.4(16) . .
C19B C18B C17B 111.8(12) . .
C21B C18B C17B 122.9(17) . .
C18B C19B C30B 124.8(17) . .
C18B C19B C20B 106.6(12) . .
C30B C19B C20B 116.2(17) . .
C71B C20B C19B 121.3(18) . .
C71B C20B C16B 116.8(19) . .
C19B C20B C16B 106.8(12) . .
C18B C21B C22B 115.3(16) . .
C18B C21B C25B 121.9(17) . .
C22B C21B C25B 110.8(12) . .
C21B C22B C64B 127.6(17) . .
C21B C22B C23B 109.0(11) . .
C64B C22B C23B 111.5(16) . .
C65B C23B C22B 133(2) . .
C65B C23B C24B 111.8(17) . .
C22B C23B C24B 104.0(11) . .
C31B C24B C25B 110.1(17) . .
C31B C24B C23B 124.0(19) . .
C25B C24B C23B 109.3(11) . .
C26B C25B C21B 118.0(16) . .
C26B C25B C24B 127.8(17) . .
C21B C25B C24B 106.6(11) . .
C25B C26B C27B 115.8(17) . .
C25B C26B C30B 122.1(18) . .
C27B C26B C30B 106.8(12) . .
C35B C27B C26B 121.3(17) . .
C35B C27B C28B 115.9(18) . .
C26B C27B C28B 107.7(12) . .
C73B C28B C27B 122.1(19) . .
C73B C28B C29B 119.9(17) . .
C27B C28B C29B 107.5(12) . .
C30B C29B C72B 122.0(17) . .
C30B C29B C28B 108.6(12) . .
C72B C29B C28B 121.3(17) . .
C29B C30B C19B 124.2(18) . .
C29B C30B C26B 109.4(12) . .
C19B C30B C26B 115.4(16) . .
C24B C31B C35B 129(2) . .
C24B C31B C32B 119.2(18) . .
C35B C31B C32B 105.3(12) . .
C33B C32B C66B 122.2(18) . .
C33B C32B C31B 106.9(12) . .
C66B C32B C31B 120.3(17) . .
C36B C33B C32B 120.1(19) . .
C36B C33B C34B 118(2) . .
C32B C33B C34B 110.5(14) . .
C33B C34B C35B 106.4(13) . .
C33B C34B C74B 122.3(18) . .
C35B C34B C74B 119.4(18) . .
C27B C35B C34B 124.3(17) . .
C27B C35B C31B 116.4(17) . .
C34B C35B C31B 109.9(13) . .
C33B C36B C37B 119.7(19) . .
C33B C36B C40B 122(2) . .
C37B C36B C40B 109.9(13) . .
C67B C37B C36B 127.0(19) . .
C67B C37B C38B 118.1(17) . .
C36B C37B C38B 105.1(12) . .
C41B C38B C39B 123.0(17) . .
C41B C38B C37B 118.5(16) . .
C39B C38B C37B 109.8(12) . .
C38B C39B C50B 118.5(18) . .
C38B C39B C40B 107.3(13) . .
C50B C39B C40B 118(2) . .
C36B C40B C39B 106.6(13) . .
C36B C40B C75B 120(2) . .
C39B C40B C75B 123(2) . .
C38B C41B C45B 116.2(18) . .
C38B C41B C42B 118.2(17) . .
C45B C41B C42B 109.9(12) . .
C68B C42B C43B 123.4(17) . .
C68B C42B C41B 123.6(17) . .
C43B C42B C41B 103.7(11) . .
C44B C43B C77B 124.2(17) . .
C44B C43B C42B 110.4(12) . .
C77B C43B C42B 115.3(16) . .
C43B C44B C78B 121.7(17) . .
C43B C44B C45B 110.9(12) . .
C78B C44B C45B 116.8(17) . .
C46B C45B C41B 123.9(19) . .
C46B C45B C44B 124(2) . .
C41B C45B C44B 104.4(11) . .
C45B C46B C50B 120.7(19) . .
C45B C46B C47B 125.0(18) . .
C50B C46B C47B 103.8(11) . .
C48B C47B C79B 125.8(17) . .
C48B C47B C46B 109.6(12) . .
C79B C47B C46B 111.0(15) . .
C47B C48B C49B 110.1(12) . .
C47B C48B C80B 123.7(16) . .
C49B C48B C80B 118.2(15) . .
C50B C49B C76B 120.1(18) . .
C50B C49B C48B 106.3(12) . .
C76B C49B C48B 120.6(16) . .
C39B C50B C49B 122.1(18) . .
C39B C50B C46B 117.3(17) . .
C49B C50B C46B 109.9(12) . .
C61B C51B C52B 123.8(18) . .
C61B C51B C55B 119.3(17) . .
C52B C51B C55B 108.0(11) . .
C61B C51B La2B 54.4(14) . .
C52B C51B La2B 83.1(15) . .
C55B C51B La2B 109.7(15) . .
C77B C52B C51B 118.6(19) . .
C77B C52B C53B 124.4(18) . .
C51B C52B C53B 104.7(11) . .
C77B C52B La2B 63.8(16) . .
C51B C52B La2B 66.8(14) . .
C53B C52B La2B 109.6(16) . .
C54B C53B C52B 111.5(12) . .
C54B C53B C68B 127.4(16) . .
C52B C53B C68B 112.2(14) . .
C53B C54B C55B 109.4(12) . .
C53B C54B C65B 123.5(16) . .
C55B C54B C65B 119.9(16) . .
C64B C55B C54B 120.9(17) . .
C64B C55B C51B 122.8(18) . .
C54B C55B C51B 106.4(11) . .
C69B C56B C57B 121.5(17) . .
C69B C56B C60B 120.1(18) . .
C57B C56B C60B 109.1(11) . .
C72B C57B C56B 121.2(18) . .
C72B C57B C58B 125.0(19) . .
C56B C57B C58B 106.6(12) . .
C59B C58B C57B 109.3(13) . .
C59B C58B C73B 122.4(18) . .
C57B C58B C73B 116.5(19) . .
C58B C59B C76B 122.0(17) . .
C58B C59B C60B 108.6(12) . .
C76B C59B C60B 119.8(17) . .
C80B C60B C56B 124.7(17) . .
C80B C60B C59B 122.1(18) . .
C56B C60B C59B 106.3(12) . .
C51B C61B C10B 116.4(16) . .
C51B C61B C62B 119.1(16) . .
C10B C61B C62B 120.4(18) . .
C51B C61B La2B 94.1(16) . .
C10B C61B La2B 61.4(17) . .
C62B C61B La2B 94.4(16) . .
C2B C62B C61B 116.8(16) . .
C2B C62B C63B 115.2(14) . .
C61B C62B C63B 123.7(14) . .
C2B C62B La2B 87.1(14) . .
C61B C62B La2B 52.9(13) . .
C63B C62B La2B 111.3(14) . .
C17B C63B C64B 123.4(16) . .
C17B C63B C62B 119.1(16) . .
C64B C63B C62B 111.3(14) . .
C55B C64B C22B 121.7(16) . .
C55B C64B C63B 123.7(16) . .
C22B C64B C63B 110.6(15) . .
C23B C65B C66B 131(2) . .
C23B C65B C54B 110.8(16) . .
C66B C65B C54B 109.0(15) . .
C32B C66B C65B 111.7(16) . .
C32B C66B C67B 117.0(15) . .
C65B C66B C67B 126.6(14) . .
C37B C67B C68B 126.7(19) . .
C37B C67B C66B 112.3(15) . .
C68B C67B C66B 115.6(14) . .
C42B C68B C67B 114.8(18) . .
C42B C68B C53B 120.8(15) . .
C67B C68B C53B 117.5(15) . .
C56B C69B C13B 116.6(16) . .
C56B C69B C70B 119.1(16) . .
C13B C69B C70B 119.1(15) . .
C56B C69B La3B 104.1(16) . .
C13B C69B La3B 62.8(14) . .
C70B C69B La3B 81.6(15) . .
C4B C70B C71B 119.1(16) . .
C4B C70B C69B 115.1(15) . .
C71B C70B C69B 120.1(14) . .
C4B C70B La3B 70.2(13) . .
C71B C70B La3B 110.3(16) . .
C69B C70B La3B 66.7(13) . .
C20B C71B C70B 119.2(16) . .
C20B C71B C72B 121.1(16) . .
C70B C71B C72B 116.5(16) . .
C57B C72B C29B 116.8(17) . .
C57B C72B C71B 121.4(18) . .
C29B C72B C71B 114.0(16) . .
C28B C73B C74B 122.6(17) . .
C28B C73B C58B 117.9(16) . .
C74B C73B C58B 116.2(16) . .
C75B C74B C73B 121.6(16) . .
C75B C74B C34B 117.7(16) . .
C73B C74B C34B 115.1(17) . .
C40B C75B C74B 117.6(17) . .
C40B C75B C76B 117.3(17) . .
C74B C75B C76B 120.1(17) . .
C49B C76B C59B 117.6(15) . .
C49B C76B C75B 119.2(17) . .
C59B C76B C75B 117.5(16) . .
C52B C77B C43B 122.8(17) . .
C52B C77B C9B 120.0(18) . .
C43B C77B C9B 112.3(16) . .
C52B C77B La2B 89.5(18) . .
C43B C77B La2B 104.8(16) . .
C9B C77B La2B 53.4(12) . .
C79B C78B C44B 118.3(15) . .
C79B C78B C8B 118.7(17) . .
C44B C78B C8B 116.0(16) . .
C79B C78B La1B 78.4(14) . .
C44B C78B La1B 107.3(15) . .
C8B C78B La1B 60.1(13) . .
C79B C78B La2B 101.5(15) . .
C44B C78B La2B 94.1(14) . .
C8B C78B La2B 48.4(13) . .
La1B C78B La2B 23.3(4) . .
C78B C79B C47B 124.7(17) . .
C78B C79B C15B 116.8(16) . .
C47B C79B C15B 108.5(14) . .
C78B C79B La1B 74.6(13) . .
C47B C79B La1B 105.0(14) . .
C15B C79B La1B 59.8(11) . .
C60B C80B C14B 116.3(17) . .
C60B C80B C48B 120.4(16) . .
C14B C80B C48B 113.4(16) . .
C1DA C2DB C3DB 114.4(9) . .
C1DA C2DB Cl1B 123.5(7) . .
C3DB C2DB Cl1B 122.0(6) . .
C4DA C3DB C2DB 127.1(10) . .
C4DA C3DB H3DB 116.4 . .
C2DB C3DB H3DB 116.4 . .
C6DB C5DB C4DA 120(3) . .
C6DB C5DB H5DB 119.8 . .
C4DA C5DB H5DB 119.8 . .
C5DB C6DB C1DA 118(3) . .
C5DB C6DB H6DB 120.9 . .
C1DA C6DB H6DB 120.9 . .
C3AT C2AT C7AT 118.2(11) . .
C3AT C2AT C1AT 122.7(12) . .
C7AT C2AT C1AT 119.1(11) . .
C4AT C3AT C2AT 121.9(13) . .
C4AT C3AT H3AT 119.0 . .
C2AT C3AT H3AT 119.0 . .
C3AT C4AT C5AT 119.3(12) . .
C3AT C4AT H4AT 120.4 . .
C5AT C4AT H4AT 120.4 . .
C6AT C5AT C4AT 120.5(11) . .
C6AT C5AT H5AT 119.7 . .
C4AT C5AT H5AT 119.7 . .
C5AT C6AT C7AT 119.2(12) . .
C5AT C6AT H6AT 120.4 . .
C7AT C6AT H6AT 120.4 . .
C6AT C7AT C2AT 120.7(11) . .
C6AT C7AT H7AT 119.6 . .
C2AT C7AT H7AT 119.6 . .
C1BT C2BT C7BT 113(2) . .
C1BT C2BT C3BT 127(2) . .
C7BT C2BT C3BT 119.3(17) . .
C4BT C3BT C2BT 122.9(18) . .
C4BT C3BT H3BT 118.5 . .
C2BT C3BT H3BT 118.5 . .
C5BT C4BT C3BT 121.1(17) . .
C5BT C4BT H4BT 119.5 . .
C3BT C4BT H4BT 119.5 . .
C4BT C5BT C6BT 120.7(17) . .
C4BT C5BT H5BT 119.6 . .
C6BT C5BT H5BT 119.6 . .
C7BT C6BT C5BT 116.7(15) . .
C7BT C6BT H6BT 121.7 . .
C5BT C6BT H6BT 121.7 . .
C2BT C7BT C6BT 118.9(17) . .
C2BT C7BT H7BT 120.6 . .
C6BT C7BT H7BT 120.6 . .
C5CT C1CT C6CT 72(6) 3_667 3_667
C5CT C1CT C2CT 23(5) 3_667 .
C6CT C1CT C2CT 49.4(12) 3_667 .
C5CT C1CT C4CT 28(5) 3_667 3_667
C6CT C1CT C4CT 99.4(16) 3_667 3_667
C2CT C1CT C4CT 50.1(11) . 3_667
C5CT C1CT H1CT 108(3) 3_667 .
C6CT C1CT H1CT 92(2) 3_667 .
C2CT C1CT H1CT 109.50(14) . .
C4CT C1CT H1CT 111(2) 3_667 .
C5CT C1CT H2CT 89(5) 3_667 .
C6CT C1CT H2CT 155.1(16) 3_667 .
C2CT C1CT H2CT 109.51(14) . .
C4CT C1CT H2CT 61.8(14) 3_667 .
H1CT C1CT H2CT 109.44(17) . .
C5CT C1CT H8CT 128(4) 3_667 .
C6CT C1CT H8CT 73.0(19) 3_667 .
C2CT C1CT H8CT 109.50(14) . .
C4CT C1CT H8CT 139(2) 3_667 .
H1CT C1CT H8CT 109.44(16) . .
H2CT C1CT H8CT 109.44(17) . .
C5CT C2CT C6CT 69.9(16) 3_667 3_667
C5CT C2CT C4CT 63.1(15) 3_667 3_667
C6CT C2CT C4CT 133(2) 3_667 3_667
C5CT C2CT C7CT 115.5(17) 3_667 .
C6CT C2CT C7CT 174.5(18) 3_667 .
C4CT C2CT C7CT 52.4(13) 3_667 .
C5CT C2CT C3CT 124.8(16) 3_667 .
C6CT C2CT C3CT 54.9(14) 3_667 .
C4CT C2CT C3CT 172.0(17) 3_667 .
C7CT C2CT C3CT 119.7(16) . .
C5CT C2CT C7CT 132(2) 3_667 3_667
C6CT C2CT C7CT 62.0(14) 3_667 3_667
C4CT C2CT C7CT 165(2) 3_667 3_667
C7CT C2CT C7CT 112.6(16) . 3_667
C3CT C2CT C7CT 7.1(14) . 3_667
C5CT C2CT C3CT 120(2) 3_667 3_667
C6CT C2CT C3CT 170(2) 3_667 3_667
C4CT C2CT C3CT 56.9(12) 3_667 3_667
C7CT C2CT C3CT 4.7(14) . 3_667
C3CT C2CT C3CT 115.1(15) . 3_667
C7CT C2CT C3CT 108.0(19) 3_667 3_667
C5CT C2CT C1CT 6.7(14) 3_667 .
C6CT C2CT C1CT 63.4(15) 3_667 .
C4CT C2CT C1CT 69.6(14) 3_667 .
C7CT C2CT C1CT 122.0(15) . .
C3CT C2CT C1CT 118.3(14) . .
C7CT C2CT C1CT 125.3(17) 3_667 .
C3CT C2CT C1CT 126.6(17) 3_667 .
C5CT C2CT C2CT 174(2) 3_667 3_667
C6CT C2CT C2CT 116(2) 3_667 3_667
C4CT C2CT C2CT 111.2(17) 3_667 3_667
C7CT C2CT C2CT 58.8(13) . 3_667
C3CT C2CT C2CT 60.9(13) . 3_667
C7CT C2CT C2CT 53.8(13) 3_667 3_667
C3CT C2CT C2CT 54.2(12) 3_667 3_667
C1CT C2CT C2CT 178.6(13) . 3_667
C7CT C3CT C6CT 157(10) 3_667 3_667
C7CT C3CT C4CT 21(10) 3_667 .
C6CT C3CT C4CT 177.9(18) 3_667 .
C7CT C3CT C2CT 102(10) 3_667 .
C6CT C3CT C2CT 57.3(14) 3_667 .
C4CT C3CT C2CT 121.2(15) . .
C7CT C3CT C2CT 38(10) 3_667 3_667
C6CT C3CT C2CT 122(2) 3_667 3_667
C4CT C3CT C2CT 56.3(12) . 3_667
C2CT C3CT C2CT 64.9(15) . 3_667
C7CT C3CT H3CT 139(10) 3_667 .
C6CT C3CT H3CT 61.0(17) 3_667 .
C4CT C3CT H3CT 120.5(18) . .
C2CT C3CT H3CT 118.3(18) . .
C2CT C3CT H3CT 177(2) 3_667 .
C7CT C4CT C5CT 116.9(18) 3_667 .
C7CT C4CT C2CT 63.8(16) 3_667 3_667
C5CT C4CT C2CT 53.0(12) . 3_667
C7CT C4CT C3CT 3.2(17) 3_667 .
C5CT C4CT C3CT 119.8(15) . .
C2CT C4CT C3CT 66.7(14) 3_667 .
C7CT C4CT C1CT 124(2) 3_667 3_667
C5CT C4CT C1CT 7.3(14) . 3_667
C2CT C4CT C1CT 60.3(13) 3_667 3_667
C3CT C4CT C1CT 127.0(15) . 3_667
C7CT C4CT H4CT 122(2) 3_667 .
C5CT C4CT H4CT 121.0(18) . .
C2CT C4CT H4CT 174(2) 3_667 .
C3CT C4CT H4CT 119.2(17) . .
C1CT C4CT H4CT 114(2) 3_667 .
C1CT C5CT C2CT 151(6) 3_667 3_667
C1CT C5CT C4CT 145(6) 3_667 .
C2CT C5CT C4CT 63.9(14) 3_667 .
C1CT C5CT C6CT 94(6) 3_667 .
C2CT C5CT C6CT 56.9(14) 3_667 .
C4CT C5CT C6CT 120.8(15) . .
C1CT C5CT H5CT 23(5) 3_667 .
C2CT C5CT H5CT 173(2) 3_667 .
C4CT C5CT H5CT 122.8(18) . .
C6CT C5CT H5CT 116.5(17) . .
C3CT C6CT C2CT 67.8(16) 3_667 3_667
C3CT C6CT C7CT 3.0(16) 3_667 .
C2CT C6CT C7CT 65.2(15) 3_667 .
C3CT C6CT C5CT 121.0(17) 3_667 .
C2CT C6CT C5CT 53.2(13) 3_667 .
C7CT C6CT C5CT 118.3(14) . .
C3CT C6CT C1CT 135(2) 3_667 3_667
C2CT C6CT C1CT 67.3(14) 3_667 3_667
C7CT C6CT C1CT 132.4(15) . 3_667
C5CT C6CT C1CT 14.1(12) . 3_667
C3CT C6CT H6CT 119(2) 3_667 .
C2CT C6CT H6CT 173(2) 3_667 .
C7CT C6CT H6CT 121.6(18) . .
C5CT C6CT H6CT 120.1(18) . .
C1CT C6CT H6CT 106.0(19) 3_667 .
C3CT C7CT C4CT 155(10) 3_667 3_667
C3CT C7CT C2CT 138(10) 3_667 .
C4CT C7CT C2CT 63.8(15) 3_667 .
C3CT C7CT C6CT 20(10) 3_667 .
C4CT C7CT C6CT 176(2) 3_667 .
C2CT C7CT C6CT 120.2(16) . .
C3CT C7CT C2CT 71(10) 3_667 3_667
C4CT C7CT C2CT 131(2) 3_667 3_667
C2CT C7CT C2CT 67.4(16) . 3_667
C6CT C7CT C2CT 52.9(12) . 3_667
C3CT C7CT H7CT 100(10) 3_667 .
C4CT C7CT H7CT 57(3) 3_667 .
C2CT C7CT H7CT 121(3) . .
C6CT C7CT H7CT 119(3) . .
C2CT C7CT H7CT 172(3) 3_667 .

loop_
_geom_bond_atom_site_label_1
_geom_bond_atom_site_label_2
_geom_bond_distance
_geom_bond_site_symmetry_2
La1A C11A 2.453(12) .
La1A C7A 2.491(11) .
La1A C12A 2.503(12) .
La1A C6A 2.605(10) .
La1A C8A 2.607(12) .
La1A C15A 2.622(12) .
La1A C13A 2.751(11) .
La1A C5A 2.762(11) .
La1A C10A 2.829(11) .
La1A C14A 2.832(14) .
La1A C9A 2.897(11) .
La1A C78A 2.948(10) .
La2A C10A 2.028(12) .
La2A C9A 2.151(11) .
La2A C61A 2.340(13) .
La2A C6A 2.363(11) .
La2A C8A 2.399(12) .
La2A C7A 2.611(11) .
La2A C77A 2.634(12) .
La2A C51A 2.787(11) .
La2A C62A 2.849(11) .
La2A C52A 2.910(12) .
La2A C78A 3.003(11) .
La2A C2A 3.044(11) .
La3A C12A 2.44(2) .
La3A C13A 2.45(3) .
La3A C69A 2.62(4) .
La3A C5A 2.63(2) .
La3A C4A 2.71(3) .
La3A C14A 2.72(3) .
La3A C11A 2.72(3) .
La3A C70A 2.77(4) .
La3A C15A 2.83(3) .
La3A C7A 2.97(4) .
La3A C6A 3.00(3) .
La1B C11B 2.42(2) .
La1B C7B 2.44(2) .
La1B C12B 2.48(2) .
La1B C8B 2.54(3) .
La1B C15B 2.58(2) .
La1B C6B 2.58(2) .
La1B C13B 2.69(2) .
La1B C5B 2.76(2) .
La1B C14B 2.81(3) .
La1B C10B 2.84(3) .
La1B C9B 2.88(2) .
La1B C78B 2.93(2) .
La2B C10B 1.95(4) .
La2B C9B 2.08(3) .
La2B C61B 2.18(3) .
La2B C6B 2.30(3) .
La2B C8B 2.36(3) .
La2B C7B 2.57(3) .
La2B C77B 2.59(3) .
La2B C51B 2.68(3) .
La2B C62B 2.73(3) .
La2B C52B 2.89(3) .
La2B C2B 3.00(3) .
La2B C78B 3.06(3) .
La3B C12B 2.30(3) .
La3B C13B 2.31(4) .
La3B C5B 2.51(3) .
La3B C69B 2.58(4) .
La3B C11B 2.60(3) .
La3B C14B 2.65(3) .
La3B C4B 2.65(4) .
La3B C15B 2.74(3) .
La3B C70B 2.78(5) .
La3B C7B 2.85(4) .
La3B C6B 2.88(3) .
La3B C8B 3.14(5) .
C1A C2B 1.413(11) .
C1A C2A 1.413(11) .
C1A C1DA 1.556(8) .
C1A C6A 1.604(11) .
C1A C6B 1.604(11) .
C1A C5A 1.632(13) .
C1A C5B 1.632(13) .
C2A C62A 1.398(15) .
C2A C3A 1.412(15) .
C3A C16A 1.312(15) .
C3A C4A 1.498(17) .
C4A C70A 1.394(15) .
C4A C5A 1.423(14) .
C5A C12A 1.410(16) .
C6A C7A 1.426(13) .
C6A C10A 1.447(14) .
C7A C11A 1.422(16) .
C7A C8A 1.453(14) .
C8A C9A 1.371(14) .
C8A C78A 1.457(16) .
C9A C10A 1.416(14) .
C9A C77A 1.478(16) .
C10A C61A 1.420(13) .
C11A C15A 1.439(14) .
C11A C12A 1.464(15) .
C12A C13A 1.456(14) .
C13A C69A 1.419(17) .
C13A C14A 1.452(16) .
C14A C80A 1.418(16) .
C14A C15A 1.428(16) .
C15A C79A 1.544(18) .
C16A C17A 1.413(14) .
C16A C20A 1.447(15) .
C17A C63A 1.354(16) .
C17A C18A 1.442(14) .
C18A C19A 1.390(14) .
C18A C21A 1.398(16) .
C19A C30A 1.408(15) .
C19A C20A 1.446(15) .
C20A C71A 1.385(18) .
C21A C22A 1.413(14) .
C21A C25A 1.454(14) .
C22A C64A 1.439(15) .
C22A C23A 1.509(14) .
C23A C65A 1.277(17) .
C23A C24A 1.509(15) .
C24A C31A 1.344(15) .
C24A C25A 1.462(15) .
C25A C26A 1.363(16) .
C26A C27A 1.434(13) .
C26A C30A 1.442(15) .
C27A C35A 1.386(15) .
C27A C28A 1.435(15) .
C28A C73A 1.380(15) .
C28A C29A 1.438(13) .
C29A C30A 1.378(15) .
C29A C72A 1.437(17) .
C31A C35A 1.425(15) .
C31A C32A 1.475(15) .
C32A C33A 1.398(15) .
C32A C66A 1.424(15) .
C33A C36A 1.380(13) .
C33A C34A 1.401(15) .
C34A C35A 1.420(13) .
C34A C74A 1.458(15) .
C36A C37A 1.413(14) .
C36A C40A 1.420(14) .
C37A C67A 1.351(15) .
C37A C38A 1.440(14) .
C38A C41A 1.359(15) .
C38A C39A 1.405(16) .
C39A C50A 1.408(16) .
C39A C40A 1.429(14) .
C40A C75A 1.435(16) .
C41A C45A 1.461(15) .
C41A C42A 1.480(15) .
C42A C68A 1.327(16) .
C42A C43A 1.476(14) .
C43A C44A 1.370(15) .
C43A C77A 1.445(16) .
C44A C78A 1.448(17) .
C44A C45A 1.466(15) .
C45A C46A 1.247(17) .
C46A C50A 1.482(14) .
C46A C47A 1.493(15) .
C47A C48A 1.373(15) .
C47A C79A 1.485(17) .
C48A C49A 1.468(14) .
C48A C80A 1.474(18) .
C49A C50A 1.423(15) .
C49A C76A 1.441(17) .
C51A C61A 1.402(15) .
C51A C52A 1.459(14) .
C51A C55A 1.485(14) .
C52A C77A 1.299(17) .
C52A C53A 1.494(12) .
C53A C54A 1.348(14) .
C53A C68A 1.538(14) .
C54A C55A 1.465(14) .
C54A C65A 1.530(16) .
C55A C64A 1.358(17) .
C56A C69A 1.393(15) .
C56A C57A 1.426(13) .
C56A C60A 1.432(15) .
C57A C72A 1.331(17) .
C57A C58A 1.444(11) .
C58A C59A 1.385(17) .
C58A C73A 1.474(16) .
C59A C76A 1.453(16) .
C59A C60A 1.456(14) .
C60A C80A 1.359(18) .
C61A C62A 1.477(16) .
C62A C63A 1.529(15) .
C63A C64A 1.524(17) .
C65A C66A 1.526(16) .
C66A C67A 1.624(19) .
C67A C68A 1.381(14) .
C69A C70A 1.477(15) .
C70A C71A 1.420(17) .
C71A C72A 1.526(16) .
C73A C74A 1.458(14) .
C74A C75A 1.447(18) .
C75A C76A 1.471(16) .
C78A C79A 1.383(18) .
C1DA C2DA 1.369(9) .
C1DA C2DB 1.369(9) .
C1DA C6DB 1.416(10) .
C1DA C6DA 1.416(10) .
C2DA C3DA 1.385(9) .
C2DA Cl1A 1.729(7) .
C3DA C4DA 1.351(10) .
C3DA H3DA 0.9500 .
C4DA C3DB 1.351(10) .
C4DA C5DB 1.396(10) .
C4DA C5DA 1.396(10) .
C4DA Cl2A 1.750(6) .
C5DA C6DA 1.395(9) .
C5DA H5DA 0.9500 .
C6DA H6DA 0.9500 .
C2B C62B 1.398(15) .
C2B C3B 1.412(16) .
C3B C16B 1.312(15) .
C3B C4B 1.498(17) .
C4B C70B 1.394(15) .
C4B C5B 1.423(14) .
C5B C12B 1.410(16) .
C6B C7B 1.426(13) .
C6B C10B 1.447(14) .
C7B C11B 1.423(16) .
C7B C8B 1.453(14) .
C8B C9B 1.371(14) .
C8B C78B 1.457(16) .
C9B C10B 1.416(14) .
C9B C77B 1.478(16) .
C10B C61B 1.420(13) .
C11B C15B 1.439(14) .
C11B C12B 1.465(15) .
C12B C13B 1.456(14) .
C13B C69B 1.419(17) .
C13B C14B 1.452(16) .
C14B C80B 1.418(16) .
C14B C15B 1.428(16) .
C15B C79B 1.544(18) .
C16B C17B 1.413(14) .
C16B C20B 1.447(15) .
C17B C63B 1.354(16) .
C17B C18B 1.442(14) .
C18B C19B 1.390(14) .
C18B C21B 1.398(16) .
C19B C30B 1.408(15) .
C19B C20B 1.446(15) .
C20B C71B 1.385(19) .
C21B C22B 1.412(14) .
C21B C25B 1.454(14) .
C22B C64B 1.439(15) .
C22B C23B 1.509(14) .
C23B C65B 1.277(17) .
C23B C24B 1.509(15) .
C24B C31B 1.343(15) .
C24B C25B 1.462(15) .
C25B C26B 1.363(16) .
C26B C27B 1.434(13) .
C26B C30B 1.442(15) .
C27B C35B 1.386(15) .
C27B C28B 1.435(15) .
C28B C73B 1.380(15) .
C28B C29B 1.438(13) .
C29B C30B 1.378(15) .
C29B C72B 1.437(17) .
C31B C35B 1.425(15) .
C31B C32B 1.475(15) .
C32B C33B 1.398(15) .
C32B C66B 1.424(15) .
C33B C36B 1.380(13) .
C33B C34B 1.401(15) .
C34B C35B 1.420(13) .
C34B C74B 1.458(15) .
C36B C37B 1.413(14) .
C36B C40B 1.420(14) .
C37B C67B 1.351(15) .
C37B C38B 1.440(14) .
C38B C41B 1.358(15) .
C38B C39B 1.405(16) .
C39B C50B 1.408(16) .
C39B C40B 1.429(14) .
C40B C75B 1.435(16) .
C41B C45B 1.462(15) .
C41B C42B 1.480(15) .
C42B C68B 1.327(16) .
C42B C43B 1.476(14) .
C43B C44B 1.370(15) .
C43B C77B 1.445(16) .
C44B C78B 1.448(17) .
C44B C45B 1.466(15) .
C45B C46B 1.247(17) .
C46B C50B 1.483(14) .
C46B C47B 1.493(15) .
C47B C48B 1.373(15) .
C47B C79B 1.485(17) .
C48B C49B 1.468(14) .
C48B C80B 1.474(18) .
C49B C50B 1.423(15) .
C49B C76B 1.441(17) .
C51B C61B 1.402(15) .
C51B C52B 1.459(14) .
C51B C55B 1.485(14) .
C52B C77B 1.299(17) .
C52B C53B 1.494(12) .
C53B C54B 1.348(14) .
C53B C68B 1.538(14) .
C54B C55B 1.465(14) .
C54B C65B 1.530(16) .
C55B C64B 1.358(17) .
C56B C69B 1.393(15) .
C56B C57B 1.426(13) .
C56B C60B 1.432(15) .
C57B C72B 1.331(17) .
C57B C58B 1.444(11) .
C58B C59B 1.385(17) .
C58B C73B 1.474(16) .
C59B C76B 1.453(16) .
C59B C60B 1.456(14) .
C60B C80B 1.359(18) .
C61B C62B 1.477(16) .
C62B C63B 1.529(15) .
C63B C64B 1.524(17) .
C65B C66B 1.526(16) .
C66B C67B 1.624(19) .
C67B C68B 1.381(14) .
C69B C70B 1.477(15) .
C70B C71B 1.420(17) .
C71B C72B 1.526(16) .
C73B C74B 1.458(14) .
C74B C75B 1.446(18) .
C75B C76B 1.471(16) .
C78B C79B 1.383(18) .
C2DB C3DB 1.385(9) .
C2DB Cl1B 1.729(7) .
C3DB H3DB 0.9500 .
C5DB C6DB 1.395(9) .
C5DB H5DB 0.9500 .
C6DB H6DB 0.9500 .
C1AT C2AT 1.473(19) .
C1AT H1A1 0.9800 .
C1AT H1A2 0.9800 .
C1AT H1A3 0.9800 .
C2AT C3AT 1.391(17) .
C2AT C7AT 1.405(18) .
C3AT C4AT 1.344(17) .
C3AT H3AT 0.9500 .
C4AT C5AT 1.434(17) .
C4AT H4AT 0.9500 .
C5AT C6AT 1.355(16) .
C5AT H5AT 0.9500 .
C6AT C7AT 1.405(17) .
C6AT H6AT 0.9500 .
C7AT H7AT 0.9500 .
C1BT C2BT 1.34(4) .
C1BT H1B1 0.9800 .
C1BT H1B2 0.9800 .
C1BT H1B3 0.9800 .
C2BT C7BT 1.37(3) .
C2BT C3BT 1.37(3) .
C3BT C4BT 1.32(3) .
C3BT H3BT 0.9500 .
C4BT C5BT 1.30(3) .
C4BT H4BT 0.9500 .
C5BT C6BT 1.46(3) .
C5BT H5BT 0.9500 .
C6BT C7BT 1.42(3) .
C6BT H6BT 0.9500 .
C7BT H7BT 0.9500 .
C1CT C5CT 0.36(3) 3_667
C1CT C6CT 1.47(3) 3_667
C1CT C2CT 1.52(3) .
C1CT C4CT 1.64(3) 3_667
C1CT H1CT 0.9800(11) .
C1CT H2CT 0.9800(11) .
C1CT H8CT 0.9800(11) .
C2CT C5CT 1.20(3) 3_667
C2CT C6CT 1.25(2) 3_667
C2CT C4CT 1.34(2) 3_667
C2CT C7CT 1.34(2) .
C2CT C3CT 1.38(2) .
C2CT C7CT 1.42(3) 3_667
C2CT C3CT 1.48(3) 3_667
C2CT C2CT 1.54(4) 3_667
C3CT C7CT 0.18(4) 3_667
C3CT C6CT 1.22(3) 3_667
C3CT C4CT 1.35(2) .
C3CT C2CT 1.48(3) 3_667
C3CT H3CT 0.9500(11) .
C4CT C7CT 1.19(3) 3_667
C4CT C5CT 1.33(2) .
C4CT C2CT 1.34(2) 3_667
C4CT C1CT 1.64(3) 3_667
C4CT H4CT 0.9500(11) .
C5CT C1CT 0.36(3) 3_667
C5CT C2CT 1.20(3) 3_667
C5CT C6CT 1.40(2) .
C5CT H5CT 0.9500(11) .
C6CT C3CT 1.22(3) 3_667
C6CT C2CT 1.25(2) 3_667
C6CT C7CT 1.39(2) .
C6CT C1CT 1.47(3) 3_667
C6CT H6CT 0.9500(11) .
C7CT C3CT 0.18(4) 3_667
C7CT C4CT 1.19(3) 3_667
C7CT C2CT 1.42(3) 3_667
C7CT H7CT 0.9500(11) .
